data_1571660
loop_
_publ_author_name
'Liu, Xin-Ran'
'Cui, Peng-Fei'
'Garc&#xed;a-Rodeja, Yago'
'Sol&#xe0;, Miquel'
'Jin, Guo-Xin'

_publ_section_title
;
 Formation and reactivity of a unique M&#x22ef;C-H interaction stabilized
 by carborane cages.
;
_journal_issue 24
_journal_name_full 'Chemical science'
_journal_page_first 9274
_journal_page_last 9280
_journal_paper_doi 10.1039/d4sc01158a
_journal_volume 15
_journal_year 2024
_chemical_formula_moiety 'C22 H42 B20 N2 Rh S2, C F3 O3 S'
_chemical_formula_sum 'C23 H42 B20 F3 N2 O3 Rh S3'
_chemical_formula_weight 866.87
_space_group_crystal_system triclinic
_space_group_IT_number 2
_space_group_name_Hall '-P 1'
_space_group_name_H-M_alt 'P -1'
_atom_sites_solution_hydrogens mixed
_audit_creation_date 2023-09-14
_audit_creation_method
;
Olex2 1.2-beta
(compiled 2015.09.30 svn.r3233 for OlexSys, GUI svn.r5103)
;
_audit_update_record
;
2023-10-25 deposited with the CCDC.	2024-05-16 downloaded from the CCDC.
;
_cell_angle_alpha 99.204(4)
_cell_angle_beta 101.430(4)
_cell_angle_gamma 91.527(4)
_cell_formula_units_Z 2
_cell_length_a 11.6103(11)
_cell_length_b 13.1824(13)
_cell_length_c 13.5411(13)
_cell_measurement_reflns_used 9762
_cell_measurement_temperature 173(2)
_cell_measurement_theta_max 52.49
_cell_measurement_theta_min 3.38
_cell_volume 2001.6(3)
_computing_molecular_graphics 'Olex2 (Dolomanov et al., 2009)'
_computing_publication_material 'Olex2 (Dolomanov et al., 2009)'
_computing_structure_refinement 'ShelXL (Sheldrick, 2015)'
_computing_structure_solution 'ShelXT (Sheldrick, 2015)'
_diffrn_ambient_temperature 173.0
_diffrn_measured_fraction_theta_full 0.976
_diffrn_measured_fraction_theta_max 0.976
_diffrn_measurement_device_type 'Bruker APEX-II CCD'
_diffrn_measurement_method '\f and \w scans'
_diffrn_radiation_type GaK\a
_diffrn_radiation_wavelength 1.34139
_diffrn_reflns_av_R_equivalents 0.0284
_diffrn_reflns_av_unetI/netI 0.0371
_diffrn_reflns_Laue_measured_fraction_full 0.976
_diffrn_reflns_Laue_measured_fraction_max 0.976
_diffrn_reflns_limit_h_max 13
_diffrn_reflns_limit_h_min -13
_diffrn_reflns_limit_k_max 15
_diffrn_reflns_limit_k_min -15
_diffrn_reflns_limit_l_max 15
_diffrn_reflns_limit_l_min -15
_diffrn_reflns_number 13097
_diffrn_reflns_point_group_measured_fraction_full 0.976
_diffrn_reflns_point_group_measured_fraction_max 0.976
_diffrn_reflns_theta_full 51.998
_diffrn_reflns_theta_max 51.998
_diffrn_reflns_theta_min 2.960
_exptl_absorpt_coefficient_mu 3.495
_exptl_absorpt_correction_T_max 0.6146
_exptl_absorpt_correction_T_min 0.4633
_exptl_absorpt_correction_type multi-scan
_exptl_absorpt_process_details
;
SADABS-2016/2 (Bruker,2016/2) was used for absorption correction.
wR2(int) was 0.1716 before and 0.0692 after correction.
The Ratio of minimum to maximum transmission is 0.7538.
The \l/2 correction factor is Not present.
;
_exptl_crystal_colour red
_exptl_crystal_colour_primary red
_exptl_crystal_density_diffrn 1.438
_exptl_crystal_description block
_exptl_crystal_F_000 876
_exptl_crystal_size_max 0.25
_exptl_crystal_size_mid 0.22
_exptl_crystal_size_min 0.18
_refine_diff_density_max 0.717
_refine_diff_density_min -0.805
_refine_diff_density_rms 0.078
_refine_ls_extinction_method none
_refine_ls_goodness_of_fit_ref 1.096
_refine_ls_hydrogen_treatment mixed
_refine_ls_matrix_type full
_refine_ls_number_parameters 581
_refine_ls_number_reflns 6632
_refine_ls_number_restraints 135
_refine_ls_restrained_S_all 1.094
_refine_ls_R_factor_all 0.0595
_refine_ls_R_factor_gt 0.0438
_refine_ls_shift/su_max 0.001
_refine_ls_shift/su_mean 0.000
_refine_ls_structure_factor_coef Fsqd
_refine_ls_weighting_details 'w=1/[\s^2^(Fo^2^)+(0.0176P)^2^+5.6562P] where P=(Fo^2^+2Fc^2^)/3'
_refine_ls_weighting_scheme calc
_refine_ls_wR_factor_gt 0.0906
_refine_ls_wR_factor_ref 0.1036
_reflns_Friedel_coverage 0.000
_reflns_number_gt 5569
_reflns_number_total 6632
_reflns_threshold_expression 'I > 2\s(I)'
_cod_data_source_file d4sc01158a2.cif
_cod_data_source_block ga_230808f_a
_cod_depositor_comments 'Adding full bibliography for 1571656--1571663.cif.'
_cod_database_code 1571660
_shelx_space_group_comment
;
The symmetry employed for this shelxl refinement is uniquely defined
by the following loop, which should always be used as a source of
symmetry information in preference to the above space-group names.
They are only intended as comments.
;
_shelx_estimated_absorpt_t_max 0.572
_shelx_estimated_absorpt_t_min 0.475
_olex2_refinement_description
;
1. Fixed Uiso
 At 1.2 times of:
  All B(H) groups, All C(H) groups
 At 1.5 times of:
  All C(H,H,H) groups
2. Restrained distances
 C2-H2A = C12-H12A
 1.04 with sigma of 0.05
 N1-H1 = N2-H2
 0.95 with sigma of 0.02
 S3'-C23'
 1.8 with sigma of 0.02
 S3'-O2'
 1.43 with sigma of 0.02
 C23-F2 = C23'-F1' = C23'-F2' = C23'-F3'
 1.32 with sigma of 0.02
 F2-F3 = F1'-F2' = F1'-F3' = F2'-F3'
 2.1 with sigma of 0.03
 S3-F2
 2.6 with sigma of 0.03
3. Uiso/Uaniso restraints and constraints
C23 \\sim F2 \\sim C23' \\sim F2': within 2A with sigma of 0.02 and sigma for
terminal atoms of 0.05
Uanis(S3) \\sim Ueq, Uanis(O2) \\sim Ueq, Uanis(O3) \\sim Ueq, Uanis(S3') \\sim
Ueq, Uanis(O3') \\sim Ueq, Uanis(C23) \\sim Ueq, Uanis(F1) \\sim Ueq, Uanis(F2)
\\sim Ueq, Uanis(F3) \\sim Ueq, Uanis(C23') \\sim Ueq, Uanis(F1') \\sim Ueq,
Uanis(F2') \\sim Ueq, Uanis(F3') \\sim Ueq: with sigma of 0.02 and sigma for
terminal atoms of 0.04
Uanis(O2') \\sim Ueq: with sigma of 0.007 and sigma for terminal atoms of 0.014
4. Others
 Sof(S3')=Sof(O2')=Sof(O3')=Sof(C23')=Sof(F1')=Sof(F2')=Sof(F3')=1-FVAR(1)
 Sof(S3)=Sof(O2)=Sof(O3)=Sof(C23)=Sof(F1)=Sof(F2)=Sof(F3)=FVAR(1)
5.a Aromatic/amide H refined with riding coordinates:
 C7(H7A), C8(H8A), C9(H9A)
5.b Idealised Me refined as rotating group:
 C18(H18A,H18B,H18C), C19(H19A,H19B,H19C), C20(H20A,H20B,H20C), C21(H21A,H21B,
 H21C), C22(H22A,H22B,H22C)
5.c Boron cage BH refined with riding coordinates:
 B3(H3), B4(H4), B5(H5), B6(H6), B7(H7), B8(H8), B9(H9), B10(H10), B11(H11),
 B12(H12), B13(H13), B14(H14), B15(H15), B16(H16), B17(H17), B18(H18), B19(H19),
  B20(H20), B21(H21), B22(H22)
;
_shelx_shelxl_version_number 2019/2
_olex2_submission_special_instructions 'No special instructions were received'

loop_
_space_group_symop_operation_xyz
'x, y, z'
'-x, -y, -z'

loop_
_atom_site_label
_atom_site_type_symbol
_atom_site_fract_x
_atom_site_fract_y
_atom_site_fract_z
_atom_site_U_iso_or_equiv
_atom_site_adp_type
_atom_site_occupancy
_atom_site_site_symmetry_order
_atom_site_calc_flag
_atom_site_refinement_flags_posn
_atom_site_refinement_flags_adp
_atom_site_refinement_flags_occupancy
_atom_site_disorder_assembly
_atom_site_disorder_group
Rh1 Rh 0.71315(3) 0.26685(2) 0.74950(2) 0.03545(11) Uani 1 1 d . . . . .
S1 S 0.70387(9) 0.35470(7) 0.61241(8) 0.0375(2) Uani 1 1 d . . . . .
S2 S 0.57029(9) 0.13917(8) 0.66179(8) 0.0373(2) Uani 1 1 d . . . . .
N1 N 0.6602(3) 0.5132(3) 0.7446(3) 0.0397(8) Uani 1 1 d D . . . .
N2 N 0.4558(3) 0.2035(3) 0.8104(3) 0.0390(8) Uani 1 1 d D . . . .
C1 C 0.7397(3) 0.5571(3) 0.6040(3) 0.0343(9) Uani 1 1 d . . . . .
C2 C 0.7298(5) 0.6807(3) 0.6429(4) 0.0546(13) Uani 1 1 d D . . . .
H2A H 0.696(5) 0.704(4) 0.709(3) 0.082(18) Uiso 1 1 d D . . . .
B3 B 0.8664(5) 0.6328(4) 0.6591(5) 0.0519(14) Uani 1 1 d . . . . .
H3 H 0.923238 0.626723 0.734847 0.062 Uiso 1 1 calc R . . . .
B4 B 0.8584(4) 0.5383(4) 0.5492(4) 0.0466(13) Uani 1 1 d . . . . .
H4 H 0.911525 0.468713 0.551874 0.056 Uiso 1 1 calc R . . . .
B5 B 0.7147(5) 0.5306(4) 0.4743(4) 0.0492(13) Uani 1 1 d . . . . .
H5 H 0.672724 0.456387 0.427128 0.059 Uiso 1 1 calc R . . . .
B6 B 0.6314(5) 0.6217(5) 0.5373(5) 0.0533(14) Uani 1 1 d . . . . .
H6 H 0.534688 0.608435 0.533108 0.064 Uiso 1 1 calc R . . . .
B7 B 0.8419(6) 0.7522(4) 0.6186(5) 0.0619(16) Uani 1 1 d . . . . .
H7 H 0.883280 0.825761 0.667487 0.074 Uiso 1 1 calc R . . . .
B8 B 0.9238(5) 0.6620(4) 0.5548(5) 0.0526(14) Uani 1 1 d . . . . .
H8 H 1.020674 0.675445 0.560055 0.063 Uiso 1 1 calc R . . . .
B9 B 0.8303(5) 0.5987(4) 0.4412(5) 0.0525(14) Uani 1 1 d . . . . .
H9 H 0.864831 0.570095 0.370837 0.063 Uiso 1 1 calc R . . . .
B10 B 0.6895(5) 0.6512(5) 0.4348(5) 0.0624(17) Uani 1 1 d . . . . .
H10 H 0.630415 0.657949 0.360288 0.075 Uiso 1 1 calc R . . . .
B11 B 0.6989(6) 0.7444(5) 0.5441(6) 0.0669(19) Uani 1 1 d . . . . .
H11 H 0.645566 0.813998 0.543517 0.080 Uiso 1 1 calc R . . . .
B12 B 0.8204(5) 0.7321(4) 0.4847(5) 0.0563(15) Uani 1 1 d . . . . .
H12 H 0.848408 0.792426 0.443290 0.068 Uiso 1 1 calc R . . . .
B13 B 0.4712(5) -0.0771(4) 0.7548(4) 0.0480(13) Uani 1 1 d . . . . .
H13 H 0.567634 -0.077247 0.787815 0.058 Uiso 1 1 calc R . . . .
B14 B 0.3724(5) -0.0181(4) 0.8277(4) 0.0467(13) Uani 1 1 d . . . . .
H14 H 0.402170 0.020345 0.909155 0.056 Uiso 1 1 calc R . . . .
B15 B 0.2599(4) 0.0312(4) 0.7424(4) 0.0438(12) Uani 1 1 d . . . . .
H15 H 0.215485 0.102191 0.768026 0.053 Uiso 1 1 calc R . . . .
B16 B 0.2907(5) 0.0046(4) 0.6177(4) 0.0441(12) Uani 1 1 d . . . . .
H16 H 0.268187 0.057848 0.560913 0.053 Uiso 1 1 calc R . . . .
B17 B 0.3962(5) -0.1813(4) 0.6657(5) 0.0542(14) Uani 1 1 d . . . . .
H17 H 0.441636 -0.251545 0.639766 0.065 Uiso 1 1 calc R . . . .
B18 B 0.3663(5) -0.1540(4) 0.7899(5) 0.0563(15) Uani 1 1 d . . . . .
H18 H 0.391582 -0.206389 0.847148 0.068 Uiso 1 1 calc R . . . .
B19 B 0.2342(5) -0.0876(5) 0.7816(5) 0.0541(14) Uani 1 1 d . . . . .
H19 H 0.171544 -0.096368 0.833268 0.065 Uiso 1 1 calc R . . . .
B20 B 0.1833(5) -0.0732(4) 0.6521(5) 0.0514(14) Uani 1 1 d . . . . .
H20 H 0.087325 -0.072377 0.617937 0.062 Uiso 1 1 calc R . . . .
B21 B 0.2839(5) -0.1301(4) 0.5807(5) 0.0507(13) Uani 1 1 d . . . . .
H21 H 0.255444 -0.166383 0.498406 0.061 Uiso 1 1 calc R . . . .
B22 B 0.2494(5) -0.1880(4) 0.6817(5) 0.0545(14) Uani 1 1 d . . . . .
H22 H 0.196843 -0.263322 0.666873 0.065 Uiso 1 1 calc R . . . .
C3 C 0.6991(3) 0.4786(3) 0.6614(3) 0.0327(9) Uani 1 1 d . . . . .
C4 C 0.5822(4) 0.4594(3) 0.7901(3) 0.0404(10) Uani 1 1 d . . . . .
C5 C 0.5787(4) 0.3521(3) 0.7866(3) 0.0376(9) Uani 1 1 d . . . . .
C6 C 0.4858(4) 0.3117(3) 0.8216(3) 0.0425(10) Uani 1 1 d . . . . .
C7 C 0.4056(5) 0.3729(4) 0.8628(4) 0.0679(16) Uani 1 1 d . . . . .
H7A H 0.343625 0.342171 0.886531 0.081 Uiso 1 1 calc R . . . .
C8 C 0.4162(6) 0.4786(4) 0.8692(5) 0.084(2) Uani 1 1 d . . . . .
H8A H 0.363108 0.520960 0.899232 0.101 Uiso 1 1 calc R . . . .
C9 C 0.5039(5) 0.5220(4) 0.8320(4) 0.0672(16) Uani 1 1 d . . . . .
H9A H 0.510951 0.594407 0.834926 0.081 Uiso 1 1 calc R . . . .
C10 C 0.4753(3) 0.1297(3) 0.7384(3) 0.0342(9) Uani 1 1 d . . . . .
C11 C 0.4016(4) 0.0305(3) 0.7249(3) 0.0365(9) Uani 1 1 d . . . . .
C12 C 0.4158(4) -0.0639(3) 0.6316(4) 0.0465(11) Uani 1 1 d D . . . .
H12A H 0.479(3) -0.050(3) 0.590(3) 0.045(12) Uiso 1 1 d D . . . .
C13 C 0.8231(4) 0.2975(4) 0.9049(3) 0.0481(11) Uani 1 1 d . . . . .
C14 C 0.7922(4) 0.1902(4) 0.8745(3) 0.0455(11) Uani 1 1 d . . . . .
C15 C 0.8463(4) 0.1526(3) 0.7898(3) 0.0430(10) Uani 1 1 d . . . . .
C16 C 0.9037(4) 0.2378(4) 0.7650(4) 0.0480(11) Uani 1 1 d . . . . .
C17 C 0.8882(4) 0.3284(3) 0.8355(4) 0.0468(11) Uani 1 1 d . . . . .
C18 C 0.7938(5) 0.3654(4) 0.9956(4) 0.0693(16) Uani 1 1 d . . . . .
H18A H 0.716833 0.342330 1.005964 0.104 Uiso 1 1 calc GR . . . .
H18B H 0.791531 0.436657 0.983384 0.104 Uiso 1 1 calc GR . . . .
H18C H 0.854033 0.361388 1.056568 0.104 Uiso 1 1 calc GR . . . .
C19 C 0.7300(5) 0.1245(4) 0.9318(4) 0.0606(14) Uani 1 1 d . . . . .
H19A H 0.787574 0.102248 0.986265 0.091 Uiso 1 1 calc GR . . . .
H19B H 0.690119 0.063883 0.884584 0.091 Uiso 1 1 calc GR . . . .
H19C H 0.671781 0.164566 0.961867 0.091 Uiso 1 1 calc GR . . . .
C20 C 0.8445(4) 0.0437(3) 0.7390(4) 0.0519(12) Uani 1 1 d . . . . .
H20A H 0.853659 0.041750 0.668316 0.078 Uiso 1 1 calc GR . . . .
H20B H 0.769428 0.008112 0.739251 0.078 Uiso 1 1 calc GR . . . .
H20C H 0.909330 0.009535 0.775935 0.078 Uiso 1 1 calc GR . . . .
C21 C 0.9762(4) 0.2356(4) 0.6851(4) 0.0575(13) Uani 1 1 d . . . . .
H21A H 1.059837 0.244856 0.717945 0.086 Uiso 1 1 calc GR . . . .
H21B H 0.955116 0.291218 0.646020 0.086 Uiso 1 1 calc GR . . . .
H21C H 0.961262 0.169202 0.638966 0.086 Uiso 1 1 calc GR . . . .
C22 C 0.9462(4) 0.4332(4) 0.8426(5) 0.0645(15) Uani 1 1 d . . . . .
H22A H 0.900413 0.485539 0.874391 0.097 Uiso 1 1 calc GR . . . .
H22B H 0.950142 0.445652 0.773877 0.097 Uiso 1 1 calc GR . . . .
H22C H 1.026068 0.436706 0.884156 0.097 Uiso 1 1 calc GR . . . .
O1 O 0.6770(4) 0.8018(3) 1.0213(3) 0.0779(12) Uani 1 1 d . . . . .
S3 S 0.75476(17) 0.74045(15) 0.96536(16) 0.0539(6) Uani 0.766(5) 1 d D U P A 1
O2 O 0.6998(5) 0.7202(5) 0.8554(4) 0.0707(16) Uani 0.766(5) 1 d . U P A 1
O3 O 0.8071(6) 0.6563(4) 1.0011(5) 0.093(2) Uani 0.766(5) 1 d . U P A 1
C23 C 0.8736(8) 0.8323(7) 0.9663(7) 0.056(2) Uani 0.766(5) 1 d D U P A 1
F1 F 0.9273(6) 0.8693(6) 1.0636(5) 0.100(2) Uani 0.766(5) 1 d . U P A 1
F2 F 0.9533(10) 0.7895(9) 0.9188(9) 0.103(3) Uani 0.766(5) 1 d D U P A 1
F3 F 0.8399(5) 0.9077(4) 0.9230(5) 0.108(2) Uani 0.766(5) 1 d D U P A 1
S3' S 0.7169(5) 0.7948(5) 0.9303(5) 0.052(2) Uani 0.234(5) 1 d D U P A 2
O2' O 0.7117(19) 0.6804(11) 0.9010(13) 0.071(5) Uani 0.234(5) 1 d D U P A 2
O3' O 0.7097(17) 0.8507(12) 0.8482(12) 0.079(6) Uani 0.234(5) 1 d . U P A 2
C23' C 0.8685(17) 0.8152(18) 0.9954(18) 0.070(9) Uani 0.234(5) 1 d D U P A 2
F1' F 0.8917(17) 0.9149(14) 1.0288(16) 0.090(6) Uani 0.234(5) 1 d D U P A 2
F2' F 0.952(3) 0.782(3) 0.947(3) 0.092(8) Uani 0.234(5) 1 d D U P A 2
F3' F 0.8759(19) 0.7613(18) 1.0721(14) 0.142(9) Uani 0.234(5) 1 d D U P A 2
H2 H 0.404(3) 0.190(4) 0.852(3) 0.053(14) Uiso 1 1 d D . . . .
H1 H 0.667(4) 0.5832(17) 0.771(3) 0.057(14) Uiso 1 1 d D . . . .

loop_
_atom_site_aniso_label
_atom_site_aniso_U_11
_atom_site_aniso_U_22
_atom_site_aniso_U_33
_atom_site_aniso_U_23
_atom_site_aniso_U_13
_atom_site_aniso_U_12
Rh1 0.04250(19) 0.02788(17) 0.03558(19) 0.00098(13) 0.01030(13) 0.00435(12)
S1 0.0541(6) 0.0237(5) 0.0356(6) 0.0003(4) 0.0146(5) 0.0059(4)
S2 0.0476(6) 0.0295(5) 0.0348(5) -0.0032(4) 0.0163(4) -0.0017(4)
N1 0.050(2) 0.0234(18) 0.046(2) -0.0024(16) 0.0173(17) 0.0049(15)
N2 0.049(2) 0.0318(19) 0.037(2) -0.0043(16) 0.0208(17) 0.0011(15)
C1 0.033(2) 0.025(2) 0.043(2) 0.0005(18) 0.0085(18) 0.0040(16)
C2 0.069(3) 0.030(2) 0.072(4) 0.006(2) 0.034(3) 0.008(2)
B3 0.048(3) 0.042(3) 0.058(4) 0.000(3) 0.001(3) -0.010(2)
B4 0.039(3) 0.038(3) 0.067(4) 0.012(3) 0.019(3) 0.007(2)
B5 0.055(3) 0.051(3) 0.042(3) 0.006(3) 0.012(2) -0.008(3)
B6 0.040(3) 0.056(3) 0.072(4) 0.030(3) 0.014(3) 0.012(2)
B7 0.078(4) 0.032(3) 0.077(4) 0.000(3) 0.029(3) -0.008(3)
B8 0.043(3) 0.043(3) 0.074(4) 0.010(3) 0.017(3) -0.002(2)
B9 0.063(3) 0.040(3) 0.060(4) 0.004(3) 0.031(3) 0.000(3)
B10 0.055(3) 0.073(4) 0.065(4) 0.035(3) 0.008(3) 0.002(3)
B11 0.066(4) 0.048(3) 0.109(6) 0.038(4) 0.049(4) 0.025(3)
B12 0.055(3) 0.035(3) 0.089(5) 0.016(3) 0.035(3) 0.011(2)
B13 0.055(3) 0.032(3) 0.059(3) 0.010(2) 0.014(3) 0.005(2)
B14 0.051(3) 0.048(3) 0.044(3) 0.006(2) 0.019(2) -0.005(2)
B15 0.041(3) 0.044(3) 0.046(3) -0.002(2) 0.015(2) -0.002(2)
B16 0.051(3) 0.037(3) 0.040(3) -0.004(2) 0.007(2) 0.004(2)
B17 0.058(3) 0.029(3) 0.077(4) 0.005(3) 0.020(3) 0.001(2)
B18 0.066(4) 0.043(3) 0.063(4) 0.016(3) 0.017(3) -0.004(3)
B19 0.056(3) 0.054(3) 0.054(3) 0.005(3) 0.020(3) -0.006(3)
B20 0.047(3) 0.045(3) 0.059(4) -0.003(3) 0.013(3) -0.004(2)
B21 0.059(3) 0.036(3) 0.052(3) -0.007(3) 0.013(3) -0.005(2)
B22 0.053(3) 0.044(3) 0.064(4) 0.003(3) 0.013(3) -0.010(3)
C3 0.034(2) 0.027(2) 0.036(2) 0.0005(17) 0.0064(17) 0.0050(16)
C4 0.050(2) 0.034(2) 0.036(2) -0.0042(19) 0.0139(19) 0.0029(19)
C5 0.047(2) 0.032(2) 0.031(2) -0.0029(18) 0.0101(18) 0.0003(18)
C6 0.058(3) 0.034(2) 0.036(2) -0.0021(19) 0.019(2) 0.004(2)
C7 0.083(4) 0.045(3) 0.085(4) -0.006(3) 0.055(3) 0.004(3)
C8 0.099(5) 0.053(3) 0.112(5) -0.011(3) 0.072(4) 0.007(3)
C9 0.085(4) 0.040(3) 0.085(4) -0.008(3) 0.050(3) 0.008(3)
C10 0.041(2) 0.031(2) 0.031(2) 0.0028(18) 0.0084(17) 0.0027(17)
C11 0.045(2) 0.032(2) 0.033(2) -0.0001(18) 0.0125(18) 0.0020(18)
C12 0.056(3) 0.030(2) 0.055(3) -0.003(2) 0.026(2) 0.002(2)
C13 0.047(3) 0.048(3) 0.043(3) 0.001(2) -0.002(2) 0.009(2)
C14 0.054(3) 0.046(3) 0.035(2) 0.010(2) 0.002(2) 0.007(2)
C15 0.046(2) 0.040(2) 0.043(3) 0.009(2) 0.004(2) 0.0105(19)
C16 0.051(3) 0.048(3) 0.050(3) 0.017(2) 0.012(2) 0.028(2)
C17 0.041(2) 0.041(3) 0.056(3) 0.009(2) 0.000(2) 0.0049(19)
C18 0.081(4) 0.070(4) 0.043(3) -0.014(3) -0.003(3) 0.012(3)
C19 0.078(4) 0.065(3) 0.043(3) 0.024(3) 0.012(3) 0.002(3)
C20 0.066(3) 0.034(2) 0.056(3) 0.007(2) 0.011(2) 0.018(2)
C21 0.049(3) 0.065(3) 0.067(3) 0.021(3) 0.021(2) 0.018(2)
C22 0.049(3) 0.045(3) 0.087(4) 0.010(3) -0.012(3) -0.014(2)
O1 0.092(3) 0.078(3) 0.064(2) -0.015(2) 0.041(2) -0.009(2)
S3 0.0720(12) 0.0302(10) 0.0684(13) 0.0070(10) 0.0359(10) 0.0085(9)
O2 0.093(4) 0.063(4) 0.048(3) -0.019(3) 0.019(3) -0.006(3)
O3 0.113(5) 0.060(3) 0.131(6) 0.049(4) 0.057(4) 0.032(3)
C23 0.059(4) 0.054(4) 0.054(5) 0.012(4) 0.008(4) 0.002(3)
F1 0.076(4) 0.118(6) 0.081(4) -0.008(4) -0.025(3) -0.006(4)
F2 0.083(5) 0.125(6) 0.109(8) 0.012(5) 0.050(5) -0.009(4)
F3 0.100(4) 0.077(3) 0.156(5) 0.077(4) 0.005(4) -0.007(3)
S3' 0.062(3) 0.038(4) 0.055(4) -0.007(3) 0.021(3) -0.004(3)
O2' 0.122(11) 0.046(9) 0.029(8) -0.025(7) 0.006(8) -0.019(8)
O3' 0.128(15) 0.058(10) 0.061(10) 0.033(8) 0.023(10) 0.011(10)
C23' 0.073(12) 0.078(13) 0.061(14) 0.016(11) 0.012(11) 0.010(11)
F1' 0.068(12) 0.095(14) 0.082(14) -0.015(11) -0.018(10) -0.026(10)
F2' 0.073(13) 0.147(17) 0.066(13) 0.028(11) 0.025(9) 0.048(12)
F3' 0.144(17) 0.18(2) 0.087(13) 0.001(14) -0.011(12) 0.063(16)

loop_
_atom_type_symbol
_atom_type_description
_atom_type_scat_dispersion_real
_atom_type_scat_dispersion_imag
_atom_type_scat_source
C C 0.0150 0.0070 'International Tables Vol C Tables 4.2.6.8 and 6.1.1.4'
H H 0.0000 0.0000 'International Tables Vol C Tables 4.2.6.8 and 6.1.1.4'
B B 0.0070 0.0030 'International Tables Vol C Tables 4.2.6.8 and 6.1.1.4'
F F 0.0600 0.0410 'International Tables Vol C Tables 4.2.6.8 and 6.1.1.4'
N N 0.0250 0.0140 'International Tables Vol C Tables 4.2.6.8 and 6.1.1.4'
O O 0.0410 0.0250 'International Tables Vol C Tables 4.2.6.8 and 6.1.1.4'
Rh Rh -0.0160 2.8650 'International Tables Vol C Tables 4.2.6.8 and 6.1.1.4'
S S 0.2920 0.4250 'International Tables Vol C Tables 4.2.6.8 and 6.1.1.4'

loop_
_geom_angle_atom_site_label_1
_geom_angle_atom_site_label_2
_geom_angle_atom_site_label_3
_geom_angle
_geom_angle_site_symmetry_1
_geom_angle_site_symmetry_3
_geom_angle_publ_flag
S1 Rh1 S2 94.60(4) . . ?
C5 Rh1 S1 86.81(12) . . ?
C5 Rh1 S2 87.25(12) . . ?
C5 Rh1 C13 94.96(17) . . ?
C5 Rh1 C14 110.84(17) . . ?
C5 Rh1 C15 148.56(17) . . ?
C5 Rh1 C16 152.00(17) . . ?
C5 Rh1 C17 113.95(17) . . ?
C13 Rh1 S1 131.06(13) . . ?
C13 Rh1 S2 134.33(13) . . ?
C13 Rh1 C15 63.04(17) . . ?
C13 Rh1 C16 62.89(17) . . ?
C14 Rh1 S1 158.02(13) . . ?
C14 Rh1 S2 99.09(13) . . ?
C14 Rh1 C13 38.01(17) . . ?
C14 Rh1 C15 38.11(16) . . ?
C14 Rh1 C16 62.99(17) . . ?
C14 Rh1 C17 63.48(17) . . ?
C15 Rh1 S1 124.43(12) . . ?
C15 Rh1 S2 92.97(12) . . ?
C16 Rh1 S1 95.23(12) . . ?
C16 Rh1 S2 120.29(13) . . ?
C16 Rh1 C15 36.82(16) . . ?
C17 Rh1 S1 97.93(13) . . ?
C17 Rh1 S2 155.82(12) . . ?
C17 Rh1 C13 37.57(17) . . ?
C17 Rh1 C15 62.91(16) . . ?
C17 Rh1 C16 38.08(17) . . ?
C3 S1 Rh1 105.36(14) . . ?
C10 S2 Rh1 106.26(14) . . ?
C3 N1 C4 126.8(3) . . ?
C3 N1 H1 120(3) . . ?
C4 N1 H1 112(3) . . ?
C6 N2 H2 112(3) . . ?
C10 N2 C6 127.2(3) . . ?
C10 N2 H2 119(3) . . ?
C2 C1 B3 61.0(3) . . ?
C2 C1 B4 110.2(3) . . ?
C2 C1 B5 110.4(4) . . ?
C2 C1 B6 60.7(3) . . ?
B3 C1 B6 113.5(3) . . ?
B4 C1 B3 62.3(3) . . ?
B4 C1 B5 62.6(3) . . ?
B4 C1 B6 114.0(4) . . ?
B5 C1 B3 114.0(4) . . ?
B5 C1 B6 62.6(3) . . ?
C3 C1 C2 120.3(3) . . ?
C3 C1 B3 118.8(4) . . ?
C3 C1 B4 120.8(3) . . ?
C3 C1 B5 119.1(3) . . ?
C3 C1 B6 116.5(3) . . ?
C1 C2 H2A 119(3) . . ?
C1 C2 B3 61.7(3) . . ?
C1 C2 B6 62.0(3) . . ?
C1 C2 B7 111.4(4) . . ?
C1 C2 B11 111.4(4) . . ?
B3 C2 H2A 117(3) . . ?
B6 C2 H2A 116(3) . . ?
B6 C2 B3 115.2(4) . . ?
B7 C2 H2A 120(3) . . ?
B7 C2 B3 62.1(3) . . ?
B7 C2 B6 115.0(4) . . ?
B11 C2 H2A 120(3) . . ?
B11 C2 B3 113.9(4) . . ?
B11 C2 B6 62.8(4) . . ?
B11 C2 B7 62.6(4) . . ?
C1 B3 H3 124.5 . . ?
C1 B3 B4 58.1(3) . . ?
C1 B3 B7 105.1(4) . . ?
C1 B3 B8 104.7(4) . . ?
C2 B3 C1 57.3(3) . . ?
C2 B3 H3 124.8 . . ?
C2 B3 B4 104.0(4) . . ?
C2 B3 B7 58.7(3) . . ?
C2 B3 B8 104.5(4) . . ?
B4 B3 H3 122.6 . . ?
B7 B3 H3 121.9 . . ?
B7 B3 B4 107.8(4) . . ?
B7 B3 B8 60.1(3) . . ?
B8 B3 H3 123.0 . . ?
B8 B3 B4 59.9(3) . . ?
C1 B4 B3 59.6(3) . . ?
C1 B4 H4 124.0 . . ?
C1 B4 B5 58.8(3) . . ?
C1 B4 B8 105.9(4) . . ?
C1 B4 B9 105.5(4) . . ?
B3 B4 H4 121.1 . . ?
B5 B4 B3 108.7(4) . . ?
B5 B4 H4 121.2 . . ?
B5 B4 B8 108.6(4) . . ?
B8 B4 B3 60.0(3) . . ?
B8 B4 H4 121.9 . . ?
B9 B4 B3 108.4(4) . . ?
B9 B4 H4 122.1 . . ?
B9 B4 B5 60.2(3) . . ?
B9 B4 B8 60.3(3) . . ?
C1 B5 B4 58.6(3) . . ?
C1 B5 H5 124.5 . . ?
C1 B5 B6 59.4(3) . . ?
C1 B5 B9 104.9(4) . . ?
C1 B5 B10 104.7(4) . . ?
B4 B5 H5 121.7 . . ?
B4 B5 B6 108.1(4) . . ?
B4 B5 B9 59.6(3) . . ?
B4 B5 B10 107.8(4) . . ?
B6 B5 H5 121.5 . . ?
B9 B5 H5 122.1 . . ?
B9 B5 B6 108.1(4) . . ?
B9 B5 B10 60.6(3) . . ?
B10 B5 H5 122.6 . . ?
B10 B5 B6 59.1(3) . . ?
C1 B6 B5 58.0(3) . . ?
C1 B6 H6 124.8 . . ?
C1 B6 B10 104.4(4) . . ?
C1 B6 B11 103.9(4) . . ?
C2 B6 C1 57.3(3) . . ?
C2 B6 B5 104.0(4) . . ?
C2 B6 H6 125.0 . . ?
C2 B6 B10 104.1(4) . . ?
C2 B6 B11 57.9(3) . . ?
B5 B6 H6 122.6 . . ?
B10 B6 B5 60.2(3) . . ?
B10 B6 H6 123.0 . . ?
B10 B6 B11 59.7(4) . . ?
B11 B6 B5 107.2(4) . . ?
B11 B6 H6 122.8 . . ?
C2 B7 B3 59.2(3) . . ?
C2 B7 H7 124.8 . . ?
C2 B7 B8 104.9(4) . . ?
C2 B7 B11 58.0(3) . . ?
C2 B7 B12 104.5(4) . . ?
B3 B7 H7 121.2 . . ?
B3 B7 B8 60.1(3) . . ?
B8 B7 H7 122.4 . . ?
B11 B7 B3 107.8(4) . . ?
B11 B7 H7 121.9 . . ?
B11 B7 B8 107.6(4) . . ?
B11 B7 B12 60.0(4) . . ?
B12 B7 B3 108.2(4) . . ?
B12 B7 H7 122.4 . . ?
B12 B7 B8 59.8(3) . . ?
B3 B8 H8 121.9 . . ?
B3 B8 B9 107.9(4) . . ?
B4 B8 B3 60.0(3) . . ?
B4 B8 B7 107.6(4) . . ?
B4 B8 H8 122.0 . . ?
B4 B8 B9 59.6(3) . . ?
B7 B8 B3 59.8(3) . . ?
B7 B8 H8 121.9 . . ?
B7 B8 B9 108.1(4) . . ?
B9 B8 H8 121.6 . . ?
B12 B8 B3 107.8(4) . . ?
B12 B8 B4 107.9(4) . . ?
B12 B8 B7 59.8(4) . . ?
B12 B8 H8 121.6 . . ?
B12 B8 B9 60.6(3) . . ?
B4 B9 B5 60.1(3) . . ?
B4 B9 B8 60.2(3) . . ?
B4 B9 H9 121.9 . . ?
B4 B9 B10 107.6(4) . . ?
B4 B9 B12 107.4(4) . . ?
B5 B9 B8 108.4(4) . . ?
B5 B9 H9 121.4 . . ?
B5 B9 B10 59.9(3) . . ?
B5 B9 B12 108.1(4) . . ?
B8 B9 H9 121.8 . . ?
B8 B9 B10 107.6(4) . . ?
B8 B9 B12 59.4(3) . . ?
B10 B9 H9 122.0 . . ?
B12 B9 H9 122.0 . . ?
B12 B9 B10 60.1(3) . . ?
B5 B10 B9 59.5(3) . . ?
B5 B10 H10 121.8 . . ?
B5 B10 B12 107.6(4) . . ?
B6 B10 B5 60.7(3) . . ?
B6 B10 B9 108.4(4) . . ?
B6 B10 H10 120.9 . . ?
B6 B10 B12 108.5(5) . . ?
B9 B10 H10 122.1 . . ?
B11 B10 B5 108.1(4) . . ?
B11 B10 B6 60.4(4) . . ?
B11 B10 B9 107.4(4) . . ?
B11 B10 H10 121.9 . . ?
B11 B10 B12 59.6(4) . . ?
B12 B10 B9 59.8(3) . . ?
B12 B10 H10 121.9 . . ?
C2 B11 B6 59.4(3) . . ?
C2 B11 B7 59.4(4) . . ?
C2 B11 B10 105.4(4) . . ?
C2 B11 H11 124.3 . . ?
C2 B11 B12 105.5(4) . . ?
B6 B11 H11 120.7 . . ?
B7 B11 B6 109.6(4) . . ?
B7 B11 H11 120.7 . . ?
B7 B11 B12 60.0(4) . . ?
B10 B11 B6 59.9(4) . . ?
B10 B11 B7 109.3(4) . . ?
B10 B11 H11 121.8 . . ?
B10 B11 B12 61.2(4) . . ?
B12 B11 B6 109.3(4) . . ?
B12 B11 H11 121.7 . . ?
B7 B12 B8 60.4(4) . . ?
B7 B12 B9 108.1(4) . . ?
B7 B12 B10 107.7(4) . . ?
B7 B12 B11 60.0(4) . . ?
B7 B12 H12 121.6 . . ?
B8 B12 B9 60.0(3) . . ?
B8 B12 B10 108.2(4) . . ?
B8 B12 H12 121.4 . . ?
B9 B12 B10 60.2(3) . . ?
B9 B12 H12 121.8 . . ?
B10 B12 H12 121.9 . . ?
B11 B12 B8 108.0(4) . . ?
B11 B12 B9 107.4(4) . . ?
B11 B12 B10 59.2(4) . . ?
B11 B12 H12 122.2 . . ?
B14 B13 H13 121.6 . . ?
B17 B13 H13 121.5 . . ?
B17 B13 B14 109.1(4) . . ?
B18 B13 H13 122.2 . . ?
B18 B13 B14 60.6(3) . . ?
B18 B13 B17 60.5(3) . . ?
C11 B13 H13 123.9 . . ?
C11 B13 B14 58.6(3) . . ?
C11 B13 B17 106.0(4) . . ?
C11 B13 B18 105.8(4) . . ?
C12 B13 H13 123.7 . . ?
C12 B13 B14 105.9(4) . . ?
C12 B13 B17 59.1(3) . . ?
C12 B13 B18 106.0(4) . . ?
C12 B13 C11 58.2(3) . . ?
B13 B14 H14 122.2 . . ?
B13 B14 B15 107.5(4) . . ?
B13 B14 B18 59.0(3) . . ?
B15 B14 H14 121.6 . . ?
B15 B14 B18 107.9(4) . . ?
B18 B14 H14 122.5 . . ?
B19 B14 B13 106.9(4) . . ?
B19 B14 H14 122.7 . . ?
B19 B14 B15 59.8(3) . . ?
B19 B14 B18 60.1(3) . . ?
C11 B14 B13 59.0(3) . . ?
C11 B14 H14 124.4 . . ?
C11 B14 B15 58.7(3) . . ?
C11 B14 B18 104.8(4) . . ?
C11 B14 B19 104.7(4) . . ?
B14 B15 H15 121.3 . . ?
B14 B15 B16 108.3(4) . . ?
B16 B15 H15 121.4 . . ?
B19 B15 B14 60.0(3) . . ?
B19 B15 H15 122.3 . . ?
B19 B15 B16 108.0(4) . . ?
B19 B15 B20 60.3(3) . . ?
B20 B15 B14 108.5(4) . . ?
B20 B15 H15 122.1 . . ?
B20 B15 B16 59.9(3) . . ?
C11 B15 B14 58.8(3) . . ?
C11 B15 H15 124.4 . . ?
C11 B15 B16 59.1(3) . . ?
C11 B15 B19 105.0(4) . . ?
C11 B15 B20 105.3(4) . . ?
B15 B16 H16 122.3 . . ?
B20 B16 B15 60.0(3) . . ?
B20 B16 H16 123.0 . . ?
B21 B16 B15 107.8(4) . . ?
B21 B16 H16 122.2 . . ?
B21 B16 B20 60.0(3) . . ?
C11 B16 B15 58.4(3) . . ?
C11 B16 H16 124.3 . . ?
C11 B16 B20 104.8(4) . . ?
C11 B16 B21 105.0(4) . . ?
C11 B16 C12 57.7(3) . . ?
C12 B16 B15 104.7(4) . . ?
C12 B16 H16 124.4 . . ?
C12 B16 B20 104.7(4) . . ?
C12 B16 B21 58.4(3) . . ?
B13 B17 H17 122.0 . . ?
B13 B17 B18 59.5(3) . . ?
B13 B17 B21 107.3(4) . . ?
B13 B17 B22 107.7(4) . . ?
B18 B17 H17 122.1 . . ?
B18 B17 B21 108.2(4) . . ?
B21 B17 H17 121.8 . . ?
B22 B17 H17 122.1 . . ?
B22 B17 B18 60.5(3) . . ?
B22 B17 B21 60.0(3) . . ?
C12 B17 B13 58.9(3) . . ?
C12 B17 H17 124.5 . . ?
C12 B17 B18 105.1(4) . . ?
C12 B17 B21 58.3(3) . . ?
C12 B17 B22 105.0(4) . . ?
B13 B18 B14 60.4(3) . . ?
B13 B18 B17 60.0(3) . . ?
B13 B18 H18 121.8 . . ?
B13 B18 B19 107.7(4) . . ?
B13 B18 B22 107.4(4) . . ?
B14 B18 H18 121.4 . . ?
B14 B18 B19 59.8(3) . . ?
B17 B18 B14 108.5(4) . . ?
B17 B18 H18 121.7 . . ?
B17 B18 B19 107.7(4) . . ?
B17 B18 B22 59.6(3) . . ?
B19 B18 H18 122.0 . . ?
B22 B18 B14 107.8(4) . . ?
B22 B18 H18 122.2 . . ?
B22 B18 B19 59.8(3) . . ?
B14 B19 B18 60.1(3) . . ?
B14 B19 H19 121.5 . . ?
B14 B19 B20 108.3(4) . . ?
B14 B19 B22 108.2(4) . . ?
B15 B19 B14 60.1(3) . . ?
B15 B19 B18 108.1(4) . . ?
B15 B19 H19 121.7 . . ?
B15 B19 B20 60.0(3) . . ?
B15 B19 B22 108.0(4) . . ?
B18 B19 H19 121.6 . . ?
B20 B19 B18 108.3(4) . . ?
B20 B19 H19 121.5 . . ?
B22 B19 B18 60.0(3) . . ?
B22 B19 H19 121.7 . . ?
B22 B19 B20 60.2(3) . . ?
B15 B20 B19 59.7(3) . . ?
B15 B20 H20 121.9 . . ?
B15 B20 B22 107.5(4) . . ?
B16 B20 B15 60.2(3) . . ?
B16 B20 B19 107.8(4) . . ?
B16 B20 H20 121.8 . . ?
B16 B20 B22 107.7(4) . . ?
B19 B20 H20 121.9 . . ?
B19 B20 B22 59.8(3) . . ?
B21 B20 B15 107.7(4) . . ?
B21 B20 B16 59.7(3) . . ?
B21 B20 B19 107.7(4) . . ?
B21 B20 H20 121.9 . . ?
B21 B20 B22 60.0(3) . . ?
B22 B20 H20 121.9 . . ?
B16 B21 B17 108.5(4) . . ?
B16 B21 B20 60.3(3) . . ?
B16 B21 H21 120.8 . . ?
B16 B21 B22 108.4(4) . . ?
B17 B21 H21 121.7 . . ?
B20 B21 B17 108.1(4) . . ?
B20 B21 H21 121.8 . . ?
B20 B21 B22 60.4(3) . . ?
B22 B21 B17 59.4(3) . . ?
B22 B21 H21 122.5 . . ?
C12 B21 B16 59.7(3) . . ?
C12 B21 B17 58.6(3) . . ?
C12 B21 B20 105.8(4) . . ?
C12 B21 H21 124.2 . . ?
C12 B21 B22 104.7(4) . . ?
B17 B22 B18 59.9(3) . . ?
B17 B22 B19 108.2(4) . . ?
B17 B22 B20 108.5(4) . . ?
B17 B22 B21 60.6(3) . . ?
B17 B22 H22 121.3 . . ?
B18 B22 B20 108.3(4) . . ?
B18 B22 H22 121.6 . . ?
B19 B22 B18 60.1(3) . . ?
B19 B22 B20 60.0(3) . . ?
B19 B22 H22 121.8 . . ?
B20 B22 H22 121.6 . . ?
B21 B22 B18 108.1(4) . . ?
B21 B22 B19 107.7(4) . . ?
B21 B22 B20 59.6(3) . . ?
B21 B22 H22 121.8 . . ?
N1 C3 S1 125.3(3) . . ?
N1 C3 C1 117.4(3) . . ?
C1 C3 S1 117.3(3) . . ?
C5 C4 N1 123.5(4) . . ?
C9 C4 N1 113.5(4) . . ?
C9 C4 C5 122.8(4) . . ?
C4 C5 Rh1 121.3(3) . . ?
C6 C5 Rh1 123.0(3) . . ?
C6 C5 C4 115.2(4) . . ?
C5 C6 N2 124.0(4) . . ?
C5 C6 C7 122.7(4) . . ?
C7 C6 N2 113.0(4) . . ?
C6 C7 H7A 120.1 . . ?
C8 C7 C6 119.8(5) . . ?
C8 C7 H7A 120.1 . . ?
C7 C8 H8A 120.2 . . ?
C9 C8 C7 119.6(5) . . ?
C9 C8 H8A 120.2 . . ?
C4 C9 H9A 120.2 . . ?
C8 C9 C4 119.6(5) . . ?
C8 C9 H9A 120.2 . . ?
N2 C10 S2 125.6(3) . . ?
N2 C10 C11 115.3(3) . . ?
C11 C10 S2 119.1(3) . . ?
B13 C11 B16 113.1(3) . . ?
B14 C11 B13 62.4(3) . . ?
B14 C11 B16 114.2(3) . . ?
B15 C11 B13 113.4(3) . . ?
B15 C11 B14 62.5(3) . . ?
B15 C11 B16 62.5(3) . . ?
C10 C11 B13 118.3(3) . . ?
C10 C11 B14 121.4(3) . . ?
C10 C11 B15 121.0(3) . . ?
C10 C11 B16 116.4(3) . . ?
C10 C11 C12 118.2(3) . . ?
C12 C11 B13 60.5(3) . . ?
C12 C11 B14 110.8(3) . . ?
C12 C11 B15 110.8(3) . . ?
C12 C11 B16 61.3(3) . . ?
B13 C12 B16 113.5(4) . . ?
B13 C12 B17 62.1(3) . . ?
B13 C12 H12A 115(2) . . ?
B16 C12 H12A 118(2) . . ?
B17 C12 B16 114.0(4) . . ?
B17 C12 H12A 122(2) . . ?
B21 C12 B13 113.7(4) . . ?
B21 C12 B16 61.9(3) . . ?
B21 C12 B17 63.1(3) . . ?
B21 C12 H12A 124(2) . . ?
C11 C12 B13 61.3(3) . . ?
C11 C12 B16 61.0(3) . . ?
C11 C12 B17 110.9(4) . . ?
C11 C12 B21 110.3(3) . . ?
C11 C12 H12A 116(2) . . ?
C14 C13 Rh1 69.7(2) . . ?
C14 C13 C18 126.0(5) . . ?
C17 C13 Rh1 70.9(3) . . ?
C17 C13 C14 107.8(4) . . ?
C17 C13 C18 126.2(5) . . ?
C18 C13 Rh1 125.8(3) . . ?
C13 C14 Rh1 72.3(3) . . ?
C13 C14 C15 108.3(4) . . ?
C13 C14 C19 125.4(4) . . ?
C15 C14 Rh1 73.5(2) . . ?
C15 C14 C19 125.7(4) . . ?
C19 C14 Rh1 127.4(3) . . ?
C14 C15 Rh1 68.4(2) . . ?
C14 C15 C20 126.5(4) . . ?
C16 C15 Rh1 71.3(2) . . ?
C16 C15 C14 107.5(4) . . ?
C16 C15 C20 126.0(4) . . ?
C20 C15 Rh1 126.6(3) . . ?
C15 C16 Rh1 71.9(3) . . ?
C15 C16 C17 108.3(4) . . ?
C15 C16 C21 126.7(4) . . ?
C17 C16 Rh1 69.6(2) . . ?
C17 C16 C21 124.9(4) . . ?
C21 C16 Rh1 127.6(3) . . ?
C13 C17 Rh1 71.6(3) . . ?
C13 C17 C16 108.0(4) . . ?
C13 C17 C22 126.3(5) . . ?
C16 C17 Rh1 72.3(3) . . ?
C16 C17 C22 125.2(5) . . ?
C22 C17 Rh1 128.4(3) . . ?
C13 C18 H18A 109.5 . . ?
C13 C18 H18B 109.5 . . ?
C13 C18 H18C 109.5 . . ?
H18A C18 H18B 109.5 . . ?
H18A C18 H18C 109.5 . . ?
H18B C18 H18C 109.5 . . ?
C14 C19 H19A 109.5 . . ?
C14 C19 H19B 109.5 . . ?
C14 C19 H19C 109.5 . . ?
H19A C19 H19B 109.5 . . ?
H19A C19 H19C 109.5 . . ?
H19B C19 H19C 109.5 . . ?
C15 C20 H20A 109.5 . . ?
C15 C20 H20B 109.5 . . ?
C15 C20 H20C 109.5 . . ?
H20A C20 H20B 109.5 . . ?
H20A C20 H20C 109.5 . . ?
H20B C20 H20C 109.5 . . ?
C16 C21 H21A 109.5 . . ?
C16 C21 H21B 109.5 . . ?
C16 C21 H21C 109.5 . . ?
H21A C21 H21B 109.5 . . ?
H21A C21 H21C 109.5 . . ?
H21B C21 H21C 109.5 . . ?
C17 C22 H22A 109.5 . . ?
C17 C22 H22B 109.5 . . ?
C17 C22 H22C 109.5 . . ?
H22A C22 H22B 109.5 . . ?
H22A C22 H22C 109.5 . . ?
H22B C22 H22C 109.5 . . ?
O1 S3 O2 109.0(3) . . ?
O1 S3 C23 103.3(4) . . ?
O2 S3 C23 100.7(4) . . ?
O3 S3 O1 121.1(3) . . ?
O3 S3 O2 113.9(4) . . ?
O3 S3 C23 106.3(4) . . ?
F1 C23 S3 109.5(7) . . ?
F2 C23 S3 111.6(7) . . ?
F2 C23 F1 107.7(9) . . ?
F3 C23 S3 113.3(6) . . ?
F3 C23 F1 108.1(8) . . ?
F3 C23 F2 106.3(9) . . ?
O1 S3' O2' 99.4(9) . . ?
O1 S3' O3' 137.9(9) . . ?
O1 S3' C23' 92.8(9) . . ?
O2' S3' C23' 98.8(12) . . ?
O3' S3' O2' 115.4(11) . . ?
O3' S3' C23' 103.9(12) . . ?
F1' C23' S3' 108.5(15) . . ?
F1' C23' F3' 112(2) . . ?
F2' C23' S3' 120(2) . . ?
F2' C23' F1' 107(2) . . ?
F2' C23' F3' 104.9(19) . . ?
F3' C23' S3' 104.1(15) . . ?

loop_
_geom_bond_atom_site_label_1
_geom_bond_atom_site_label_2
_geom_bond_distance
_geom_bond_site_symmetry_2
_geom_bond_publ_flag
Rh1 S1 2.3267(11) . ?
Rh1 S2 2.3293(10) . ?
Rh1 C5 2.044(4) . ?
Rh1 C13 2.204(4) . ?
Rh1 C14 2.170(4) . ?
Rh1 C15 2.238(4) . ?
Rh1 C16 2.230(4) . ?
Rh1 C17 2.194(4) . ?
S1 C3 1.668(4) . ?
S2 C10 1.672(4) . ?
N1 C3 1.315(5) . ?
N1 C4 1.424(5) . ?
N1 H1 0.928(19) . ?
N2 C6 1.436(5) . ?
N2 C10 1.321(5) . ?
N2 H2 0.930(19) . ?
C1 C2 1.644(6) . ?
C1 B3 1.722(6) . ?
C1 B4 1.695(6) . ?
C1 B5 1.698(7) . ?
C1 B6 1.725(6) . ?
C1 C3 1.509(5) . ?
C2 H2A 1.05(4) . ?
C2 B3 1.709(8) . ?
C2 B6 1.704(8) . ?
C2 B7 1.702(7) . ?
C2 B11 1.677(8) . ?
B3 H3 1.1200 . ?
B3 B4 1.767(8) . ?
B3 B7 1.760(8) . ?
B3 B8 1.767(8) . ?
B4 H4 1.1200 . ?
B4 B5 1.763(8) . ?
B4 B8 1.765(7) . ?
B4 B9 1.754(8) . ?
B5 H5 1.1200 . ?
B5 B6 1.780(8) . ?
B5 B9 1.764(7) . ?
B5 B10 1.771(8) . ?
B6 H6 1.1200 . ?
B6 B10 1.751(8) . ?
B6 B11 1.761(8) . ?
B7 H7 1.1200 . ?
B7 B8 1.766(8) . ?
B7 B11 1.755(10) . ?
B7 B12 1.755(9) . ?
B8 H8 1.1200 . ?
B8 B9 1.767(8) . ?
B8 B12 1.756(8) . ?
B9 H9 1.1200 . ?
B9 B10 1.784(9) . ?
B9 B12 1.778(8) . ?
B10 H10 1.1200 . ?
B10 B11 1.749(10) . ?
B10 B12 1.783(9) . ?
B11 H11 1.1200 . ?
B11 B12 1.756(8) . ?
B12 H12 1.1200 . ?
B13 H13 1.1200 . ?
B13 B14 1.774(8) . ?
B13 B17 1.758(8) . ?
B13 B18 1.749(8) . ?
B13 C11 1.716(6) . ?
B13 C12 1.703(7) . ?
B14 H14 1.1200 . ?
B14 B15 1.774(8) . ?
B14 B18 1.779(8) . ?
B14 B19 1.773(8) . ?
B14 C11 1.710(6) . ?
B15 H15 1.1200 . ?
B15 B16 1.777(7) . ?
B15 B19 1.769(8) . ?
B15 B20 1.774(7) . ?
B15 C11 1.708(6) . ?
B16 H16 1.1200 . ?
B16 B20 1.772(8) . ?
B16 B21 1.763(7) . ?
B16 C11 1.720(6) . ?
B16 C12 1.725(7) . ?
B17 H17 1.1200 . ?
B17 B18 1.767(9) . ?
B17 B21 1.783(8) . ?
B17 B22 1.762(8) . ?
B17 C12 1.707(7) . ?
B18 H18 1.1200 . ?
B18 B19 1.779(9) . ?
B18 B22 1.778(8) . ?
B19 H19 1.1200 . ?
B19 B20 1.779(8) . ?
B19 B22 1.774(8) . ?
B20 H20 1.1200 . ?
B20 B21 1.768(8) . ?
B20 B22 1.781(8) . ?
B21 H21 1.1200 . ?
B21 B22 1.774(8) . ?
B21 C12 1.703(7) . ?
B22 H22 1.1200 . ?
C4 C5 1.407(6) . ?
C4 C9 1.387(6) . ?
C5 C6 1.386(6) . ?
C6 C7 1.390(6) . ?
C7 H7A 0.9500 . ?
C7 C8 1.383(7) . ?
C8 H8A 0.9500 . ?
C8 C9 1.372(7) . ?
C9 H9A 0.9500 . ?
C10 C11 1.508(5) . ?
C11 C12 1.663(6) . ?
C12 H12A 1.04(3) . ?
C13 C14 1.425(6) . ?
C13 C17 1.416(7) . ?
C13 C18 1.501(7) . ?
C14 C15 1.441(6) . ?
C14 C19 1.510(6) . ?
C15 C16 1.411(6) . ?
C15 C20 1.487(6) . ?
C16 C17 1.444(6) . ?
C16 C21 1.493(6) . ?
C17 C22 1.501(6) . ?
C18 H18A 0.9800 . ?
C18 H18B 0.9800 . ?
C18 H18C 0.9800 . ?
C19 H19A 0.9800 . ?
C19 H19B 0.9800 . ?
C19 H19C 0.9800 . ?
C20 H20A 0.9800 . ?
C20 H20B 0.9800 . ?
C20 H20C 0.9800 . ?
C21 H21A 0.9800 . ?
C21 H21B 0.9800 . ?
C21 H21C 0.9800 . ?
C22 H22A 0.9800 . ?
C22 H22B 0.9800 . ?
C22 H22C 0.9800 . ?
O1 S3 1.468(4) . ?
O1 S3' 1.390(7) . ?
S3 O2 1.478(6) . ?
S3 O3 1.387(6) . ?
S3 C23 1.807(9) . ?
C23 F1 1.348(10) . ?
C23 F2 1.317(10) . ?
C23 F3 1.265(10) . ?
S3' O2' 1.493(14) . ?
S3' O3' 1.419(16) . ?
S3' C23' 1.798(18) . ?
C23' F1' 1.321(18) . ?
C23' F2' 1.319(18) . ?
C23' F3' 1.341(18) . ?

loop_
_geom_torsion_atom_site_label_1
_geom_torsion_atom_site_label_2
_geom_torsion_atom_site_label_3
_geom_torsion_atom_site_label_4
_geom_torsion
_geom_torsion_site_symmetry_1
_geom_torsion_site_symmetry_2
_geom_torsion_site_symmetry_3
_geom_torsion_site_symmetry_4
_geom_torsion_publ_flag
Rh1 S1 C3 N1 -25.1(4) . . . . ?
Rh1 S1 C3 C1 156.7(3) . . . . ?
Rh1 S2 C10 N2 25.2(4) . . . . ?
Rh1 S2 C10 C11 -156.5(3) . . . . ?
Rh1 C5 C6 N2 -17.3(6) . . . . ?
Rh1 C5 C6 C7 168.9(4) . . . . ?
Rh1 C13 C14 C15 65.2(3) . . . . ?
Rh1 C13 C14 C19 -123.7(5) . . . . ?
Rh1 C13 C17 C16 -63.6(3) . . . . ?
Rh1 C13 C17 C22 124.6(5) . . . . ?
Rh1 C14 C15 C16 60.9(3) . . . . ?
Rh1 C14 C15 C20 -120.4(4) . . . . ?
Rh1 C15 C16 C17 60.4(3) . . . . ?
Rh1 C15 C16 C21 -123.8(5) . . . . ?
Rh1 C16 C17 C13 63.1(3) . . . . ?
Rh1 C16 C17 C22 -125.0(4) . . . . ?
S2 C10 C11 B13 68.0(5) . . . . ?
S2 C10 C11 B14 141.2(3) . . . . ?
S2 C10 C11 B15 -144.1(3) . . . . ?
S2 C10 C11 B16 -71.8(4) . . . . ?
S2 C10 C11 C12 -1.8(5) . . . . ?
N1 C4 C5 Rh1 16.5(6) . . . . ?
N1 C4 C5 C6 -170.8(4) . . . . ?
N1 C4 C9 C8 173.5(6) . . . . ?
N2 C6 C7 C8 -173.8(6) . . . . ?
N2 C10 C11 B13 -113.5(4) . . . . ?
N2 C10 C11 B14 -40.2(5) . . . . ?
N2 C10 C11 B15 34.5(5) . . . . ?
N2 C10 C11 B16 106.8(4) . . . . ?
N2 C10 C11 C12 176.8(4) . . . . ?
C1 C2 B3 B4 36.2(3) . . . . ?
C1 C2 B3 B7 138.8(4) . . . . ?
C1 C2 B3 B8 98.3(4) . . . . ?
C1 C2 B6 B5 -36.0(3) . . . . ?
C1 C2 B6 B10 -98.3(4) . . . . ?
C1 C2 B6 B11 -137.7(4) . . . . ?
C1 C2 B7 B3 -38.5(4) . . . . ?
C1 C2 B7 B8 2.1(6) . . . . ?
C1 C2 B7 B11 103.8(5) . . . . ?
C1 C2 B7 B12 64.2(5) . . . . ?
C1 C2 B11 B6 39.6(4) . . . . ?
C1 C2 B11 B7 -103.7(4) . . . . ?
C1 C2 B11 B10 -0.2(5) . . . . ?
C1 C2 B11 B12 -63.9(5) . . . . ?
C1 B3 B4 B5 33.6(3) . . . . ?
C1 B3 B4 B8 134.8(4) . . . . ?
C1 B3 B4 B9 97.5(4) . . . . ?
C1 B3 B7 C2 35.0(4) . . . . ?
C1 B3 B7 B8 -98.5(4) . . . . ?
C1 B3 B7 B11 2.0(6) . . . . ?
C1 B3 B7 B12 -61.4(5) . . . . ?
C1 B3 B8 B4 -38.5(3) . . . . ?
C1 B3 B8 B7 99.2(4) . . . . ?
C1 B3 B8 B9 -1.7(5) . . . . ?
C1 B3 B8 B12 62.3(5) . . . . ?
C1 B4 B5 B6 34.2(3) . . . . ?
C1 B4 B5 B9 135.0(4) . . . . ?
C1 B4 B5 B10 96.7(4) . . . . ?
C1 B4 B8 B3 39.5(4) . . . . ?
C1 B4 B8 B7 2.0(5) . . . . ?
C1 B4 B8 B9 -99.1(4) . . . . ?
C1 B4 B8 B12 -61.1(5) . . . . ?
C1 B4 B9 B5 -38.9(3) . . . . ?
C1 B4 B9 B8 99.7(4) . . . . ?
C1 B4 B9 B10 -1.0(5) . . . . ?
C1 B4 B9 B12 62.4(5) . . . . ?
C1 B5 B6 C2 35.7(3) . . . . ?
C1 B5 B6 B10 134.2(4) . . . . ?
C1 B5 B6 B11 95.9(4) . . . . ?
C1 B5 B9 B4 38.7(3) . . . . ?
C1 B5 B9 B8 1.4(5) . . . . ?
C1 B5 B9 B10 -98.7(4) . . . . ?
C1 B5 B9 B12 -61.5(5) . . . . ?
C1 B5 B10 B6 -39.6(4) . . . . ?
C1 B5 B10 B9 99.1(4) . . . . ?
C1 B5 B10 B11 -0.8(5) . . . . ?
C1 B5 B10 B12 62.1(5) . . . . ?
C1 B6 B10 B5 38.9(4) . . . . ?
C1 B6 B10 B9 2.0(6) . . . . ?
C1 B6 B10 B11 -97.9(4) . . . . ?
C1 B6 B10 B12 -61.3(5) . . . . ?
C1 B6 B11 C2 -35.7(3) . . . . ?
C1 B6 B11 B7 -2.7(6) . . . . ?
C1 B6 B11 B10 98.8(4) . . . . ?
C1 B6 B11 B12 61.4(6) . . . . ?
C2 C1 B3 B4 -137.5(4) . . . . ?
C2 C1 B3 B7 -35.6(4) . . . . ?
C2 C1 B3 B8 -98.1(4) . . . . ?
C2 C1 B4 B3 39.0(4) . . . . ?
C2 C1 B4 B5 -103.1(4) . . . . ?
C2 C1 B4 B8 -0.7(5) . . . . ?
C2 C1 B4 B9 -63.6(5) . . . . ?
C2 C1 B5 B4 102.8(4) . . . . ?
C2 C1 B5 B6 -38.8(4) . . . . ?
C2 C1 B5 B9 63.7(5) . . . . ?
C2 C1 B5 B10 0.7(5) . . . . ?
C2 C1 B6 B5 137.7(4) . . . . ?
C2 C1 B6 B10 97.7(4) . . . . ?
C2 C1 B6 B11 35.9(4) . . . . ?
C2 C1 C3 S1 176.0(3) . . . . ?
C2 C1 C3 N1 -2.4(6) . . . . ?
C2 B3 B4 C1 -35.9(3) . . . . ?
C2 B3 B4 B5 -2.2(5) . . . . ?
C2 B3 B4 B8 98.9(4) . . . . ?
C2 B3 B4 B9 61.7(5) . . . . ?
C2 B3 B7 B8 -133.5(4) . . . . ?
C2 B3 B7 B11 -33.0(4) . . . . ?
C2 B3 B7 B12 -96.4(5) . . . . ?
C2 B3 B8 B4 -97.9(4) . . . . ?
C2 B3 B8 B7 39.9(4) . . . . ?
C2 B3 B8 B9 -61.1(5) . . . . ?
C2 B3 B8 B12 2.9(5) . . . . ?
C2 B6 B10 B5 98.2(4) . . . . ?
C2 B6 B10 B9 61.4(5) . . . . ?
C2 B6 B10 B11 -38.6(4) . . . . ?
C2 B6 B10 B12 -2.0(5) . . . . ?
C2 B6 B11 B7 33.0(4) . . . . ?
C2 B6 B11 B10 134.5(4) . . . . ?
C2 B6 B11 B12 97.1(5) . . . . ?
C2 B7 B8 B3 -40.1(4) . . . . ?
C2 B7 B8 B4 -2.5(6) . . . . ?
C2 B7 B8 B9 60.4(5) . . . . ?
C2 B7 B8 B12 98.4(5) . . . . ?
C2 B7 B11 B6 -33.0(4) . . . . ?
C2 B7 B11 B10 -96.9(4) . . . . ?
C2 B7 B11 B12 -134.5(4) . . . . ?
C2 B7 B12 B8 -99.0(4) . . . . ?
C2 B7 B12 B9 -61.3(5) . . . . ?
C2 B7 B12 B10 2.2(5) . . . . ?
C2 B7 B12 B11 38.7(4) . . . . ?
C2 B11 B12 B7 -39.6(4) . . . . ?
C2 B11 B12 B8 -1.5(6) . . . . ?
C2 B11 B12 B9 61.8(6) . . . . ?
C2 B11 B12 B10 99.3(5) . . . . ?
B3 C1 C2 B6 146.5(4) . . . . ?
B3 C1 C2 B7 38.7(4) . . . . ?
B3 C1 C2 B11 106.5(5) . . . . ?
B3 C1 B4 B5 -142.2(4) . . . . ?
B3 C1 B4 B8 -39.7(4) . . . . ?
B3 C1 B4 B9 -102.6(4) . . . . ?
B3 C1 B5 B4 36.5(4) . . . . ?
B3 C1 B5 B6 -105.1(4) . . . . ?
B3 C1 B5 B9 -2.7(5) . . . . ?
B3 C1 B5 B10 -65.7(5) . . . . ?
B3 C1 B6 C2 -31.8(4) . . . . ?
B3 C1 B6 B5 105.9(4) . . . . ?
B3 C1 B6 B10 66.0(5) . . . . ?
B3 C1 B6 B11 4.1(5) . . . . ?
B3 C1 C3 S1 -112.7(4) . . . . ?
B3 C1 C3 N1 68.9(5) . . . . ?
B3 C2 B6 C1 32.5(4) . . . . ?
B3 C2 B6 B5 -3.5(5) . . . . ?
B3 C2 B6 B10 -65.7(5) . . . . ?
B3 C2 B6 B11 -105.2(5) . . . . ?
B3 C2 B7 B8 40.6(4) . . . . ?
B3 C2 B7 B11 142.3(4) . . . . ?
B3 C2 B7 B12 102.7(4) . . . . ?
B3 C2 B11 B6 107.2(4) . . . . ?
B3 C2 B11 B7 -36.2(4) . . . . ?
B3 C2 B11 B10 67.4(5) . . . . ?
B3 C2 B11 B12 3.6(6) . . . . ?
B3 B4 B5 C1 -34.0(3) . . . . ?
B3 B4 B5 B6 0.3(5) . . . . ?
B3 B4 B5 B9 101.0(4) . . . . ?
B3 B4 B5 B10 62.7(5) . . . . ?
B3 B4 B8 B7 -37.5(4) . . . . ?
B3 B4 B8 B9 -138.6(4) . . . . ?
B3 B4 B8 B12 -100.6(4) . . . . ?
B3 B4 B9 B5 -101.4(4) . . . . ?
B3 B4 B9 B8 37.1(4) . . . . ?
B3 B4 B9 B10 -63.5(5) . . . . ?
B3 B4 B9 B12 -0.2(5) . . . . ?
B3 B7 B8 B4 37.7(4) . . . . ?
B3 B7 B8 B9 100.6(4) . . . . ?
B3 B7 B8 B12 138.5(4) . . . . ?
B3 B7 B11 C2 33.4(4) . . . . ?
B3 B7 B11 B6 0.4(6) . . . . ?
B3 B7 B11 B10 -63.5(5) . . . . ?
B3 B7 B11 B12 -101.1(5) . . . . ?
B3 B7 B12 B8 -37.2(4) . . . . ?
B3 B7 B12 B9 0.5(6) . . . . ?
B3 B7 B12 B10 64.0(5) . . . . ?
B3 B7 B12 B11 100.5(4) . . . . ?
B3 B8 B9 B4 -37.0(4) . . . . ?
B3 B8 B9 B5 0.2(5) . . . . ?
B3 B8 B9 B10 63.5(5) . . . . ?
B3 B8 B9 B12 100.8(4) . . . . ?
B3 B8 B12 B7 36.9(4) . . . . ?
B3 B8 B12 B9 -100.9(4) . . . . ?
B3 B8 B12 B10 -63.5(5) . . . . ?
B3 B8 B12 B11 -0.9(6) . . . . ?
B4 C1 C2 B3 -39.6(4) . . . . ?
B4 C1 C2 B6 106.9(4) . . . . ?
B4 C1 C2 B7 -0.9(5) . . . . ?
B4 C1 C2 B11 66.9(5) . . . . ?
B4 C1 B3 C2 137.5(4) . . . . ?
B4 C1 B3 B7 101.9(4) . . . . ?
B4 C1 B3 B8 39.4(4) . . . . ?
B4 C1 B5 B6 -141.6(4) . . . . ?
B4 C1 B5 B9 -39.2(3) . . . . ?
B4 C1 B5 B10 -102.1(4) . . . . ?
B4 C1 B6 C2 -100.6(4) . . . . ?
B4 C1 B6 B5 37.1(4) . . . . ?
B4 C1 B6 B10 -2.8(5) . . . . ?
B4 C1 B6 B11 -64.6(5) . . . . ?
B4 C1 C3 S1 -39.6(5) . . . . ?
B4 C1 C3 N1 142.0(4) . . . . ?
B4 B3 B7 C2 95.8(4) . . . . ?
B4 B3 B7 B8 -37.7(4) . . . . ?
B4 B3 B7 B11 62.8(5) . . . . ?
B4 B3 B7 B12 -0.6(5) . . . . ?
B4 B3 B8 B7 137.8(4) . . . . ?
B4 B3 B8 B9 36.8(4) . . . . ?
B4 B3 B8 B12 100.8(4) . . . . ?
B4 B5 B6 C1 -33.9(3) . . . . ?
B4 B5 B6 C2 1.8(5) . . . . ?
B4 B5 B6 B10 100.3(4) . . . . ?
B4 B5 B6 B11 62.0(5) . . . . ?
B4 B5 B9 B8 -37.2(4) . . . . ?
B4 B5 B9 B10 -137.4(4) . . . . ?
B4 B5 B9 B12 -100.1(5) . . . . ?
B4 B5 B10 B6 -100.9(4) . . . . ?
B4 B5 B10 B9 37.9(4) . . . . ?
B4 B5 B10 B11 -62.0(5) . . . . ?
B4 B5 B10 B12 0.9(6) . . . . ?
B4 B8 B9 B5 37.2(4) . . . . ?
B4 B8 B9 B10 100.5(4) . . . . ?
B4 B8 B9 B12 137.8(4) . . . . ?
B4 B8 B12 B7 100.4(4) . . . . ?
B4 B8 B12 B9 -37.5(4) . . . . ?
B4 B8 B12 B10 -0.1(6) . . . . ?
B4 B8 B12 B11 62.5(5) . . . . ?
B4 B9 B10 B5 -38.0(4) . . . . ?
B4 B9 B10 B6 -0.7(6) . . . . ?
B4 B9 B10 B11 63.1(5) . . . . ?
B4 B9 B10 B12 100.4(4) . . . . ?
B4 B9 B12 B7 -0.2(5) . . . . ?
B4 B9 B12 B8 37.7(4) . . . . ?
B4 B9 B12 B10 -100.6(4) . . . . ?
B4 B9 B12 B11 -63.5(5) . . . . ?
B5 C1 C2 B3 -106.8(4) . . . . ?
B5 C1 C2 B6 39.6(4) . . . . ?
B5 C1 C2 B7 -68.2(5) . . . . ?
B5 C1 C2 B11 -0.4(5) . . . . ?
B5 C1 B3 C2 100.9(4) . . . . ?
B5 C1 B3 B4 -36.6(4) . . . . ?
B5 C1 B3 B7 65.3(5) . . . . ?
B5 C1 B3 B8 2.8(5) . . . . ?
B5 C1 B4 B3 142.2(4) . . . . ?
B5 C1 B4 B8 102.4(4) . . . . ?
B5 C1 B4 B9 39.6(4) . . . . ?
B5 C1 B6 C2 -137.7(4) . . . . ?
B5 C1 B6 B10 -40.0(4) . . . . ?
B5 C1 B6 B11 -101.8(4) . . . . ?
B5 C1 C3 S1 34.1(5) . . . . ?
B5 C1 C3 N1 -144.3(4) . . . . ?
B5 B4 B8 B3 101.3(4) . . . . ?
B5 B4 B8 B7 63.8(5) . . . . ?
B5 B4 B8 B9 -37.3(4) . . . . ?
B5 B4 B8 B12 0.7(5) . . . . ?
B5 B4 B9 B8 138.6(4) . . . . ?
B5 B4 B9 B10 37.9(4) . . . . ?
B5 B4 B9 B12 101.2(4) . . . . ?
B5 B6 B10 B9 -36.8(4) . . . . ?
B5 B6 B10 B11 -136.7(4) . . . . ?
B5 B6 B10 B12 -100.2(4) . . . . ?
B5 B6 B11 C2 -96.0(4) . . . . ?
B5 B6 B11 B7 -62.9(6) . . . . ?
B5 B6 B11 B10 38.5(4) . . . . ?
B5 B6 B11 B12 1.1(6) . . . . ?
B5 B9 B10 B6 37.3(4) . . . . ?
B5 B9 B10 B11 101.2(4) . . . . ?
B5 B9 B10 B12 138.4(4) . . . . ?
B5 B9 B12 B7 63.3(5) . . . . ?
B5 B9 B12 B8 101.2(4) . . . . ?
B5 B9 B12 B10 -37.1(4) . . . . ?
B5 B9 B12 B11 0.0(6) . . . . ?
B5 B10 B11 C2 0.6(5) . . . . ?
B5 B10 B11 B6 -39.0(4) . . . . ?
B5 B10 B11 B7 63.0(5) . . . . ?
B5 B10 B11 B12 100.2(4) . . . . ?
B5 B10 B12 B7 -64.3(5) . . . . ?
B5 B10 B12 B8 -0.5(6) . . . . ?
B5 B10 B12 B9 36.8(4) . . . . ?
B5 B10 B12 B11 -101.1(5) . . . . ?
B6 C1 C2 B3 -146.5(4) . . . . ?
B6 C1 C2 B7 -107.8(5) . . . . ?
B6 C1 C2 B11 -40.0(4) . . . . ?
B6 C1 B3 C2 31.7(4) . . . . ?
B6 C1 B3 B4 -105.8(4) . . . . ?
B6 C1 B3 B7 -4.0(5) . . . . ?
B6 C1 B3 B8 -66.4(5) . . . . ?
B6 C1 B4 B3 105.0(4) . . . . ?
B6 C1 B4 B5 -37.1(4) . . . . ?
B6 C1 B4 B8 65.3(5) . . . . ?
B6 C1 B4 B9 2.4(5) . . . . ?
B6 C1 B5 B4 141.6(4) . . . . ?
B6 C1 B5 B9 102.4(4) . . . . ?
B6 C1 B5 B10 39.5(4) . . . . ?
B6 C1 C3 S1 106.0(4) . . . . ?
B6 C1 C3 N1 -72.4(5) . . . . ?
B6 C2 B3 C1 -32.6(4) . . . . ?
B6 C2 B3 B4 3.6(5) . . . . ?
B6 C2 B3 B7 106.2(5) . . . . ?
B6 C2 B3 B8 65.7(5) . . . . ?
B6 C2 B7 B3 -106.5(4) . . . . ?
B6 C2 B7 B8 -65.9(5) . . . . ?
B6 C2 B7 B11 35.8(4) . . . . ?
B6 C2 B7 B12 -3.8(5) . . . . ?
B6 C2 B11 B7 -143.4(4) . . . . ?
B6 C2 B11 B10 -39.8(4) . . . . ?
B6 C2 B11 B12 -103.5(5) . . . . ?
B6 B5 B9 B4 100.8(4) . . . . ?
B6 B5 B9 B8 63.6(5) . . . . ?
B6 B5 B9 B10 -36.5(4) . . . . ?
B6 B5 B9 B12 0.7(6) . . . . ?
B6 B5 B10 B9 138.7(4) . . . . ?
B6 B5 B10 B11 38.8(4) . . . . ?
B6 B5 B10 B12 101.8(5) . . . . ?
B6 B10 B11 C2 39.6(4) . . . . ?
B6 B10 B11 B7 102.0(4) . . . . ?
B6 B10 B11 B12 139.1(4) . . . . ?
B6 B10 B12 B7 -0.1(6) . . . . ?
B6 B10 B12 B8 63.7(5) . . . . ?
B6 B10 B12 B9 101.0(4) . . . . ?
B6 B10 B12 B11 -36.9(4) . . . . ?
B6 B11 B12 B7 -102.0(5) . . . . ?
B6 B11 B12 B8 -64.0(6) . . . . ?
B6 B11 B12 B9 -0.7(6) . . . . ?
B6 B11 B12 B10 36.9(4) . . . . ?
B7 C2 B3 C1 -138.8(4) . . . . ?
B7 C2 B3 B4 -102.6(4) . . . . ?
B7 C2 B3 B8 -40.5(4) . . . . ?
B7 C2 B6 C1 102.0(4) . . . . ?
B7 C2 B6 B5 66.0(5) . . . . ?
B7 C2 B6 B10 3.7(5) . . . . ?
B7 C2 B6 B11 -35.8(4) . . . . ?
B7 C2 B11 B6 143.4(4) . . . . ?
B7 C2 B11 B10 103.6(4) . . . . ?
B7 C2 B11 B12 39.8(4) . . . . ?
B7 B3 B4 C1 -97.0(4) . . . . ?
B7 B3 B4 B5 -63.4(5) . . . . ?
B7 B3 B4 B8 37.7(4) . . . . ?
B7 B3 B4 B9 0.5(5) . . . . ?
B7 B3 B8 B4 -137.8(4) . . . . ?
B7 B3 B8 B9 -101.0(4) . . . . ?
B7 B3 B8 B12 -36.9(4) . . . . ?
B7 B8 B9 B4 -100.2(4) . . . . ?
B7 B8 B9 B5 -63.0(5) . . . . ?
B7 B8 B9 B10 0.3(5) . . . . ?
B7 B8 B9 B12 37.6(4) . . . . ?
B7 B8 B12 B9 -137.9(4) . . . . ?
B7 B8 B12 B10 -100.5(5) . . . . ?
B7 B8 B12 B11 -37.8(4) . . . . ?
B7 B11 B12 B8 38.0(4) . . . . ?
B7 B11 B12 B9 101.3(5) . . . . ?
B7 B11 B12 B10 138.8(4) . . . . ?
B8 B3 B4 C1 -134.8(4) . . . . ?
B8 B3 B4 B5 -101.1(4) . . . . ?
B8 B3 B4 B9 -37.3(4) . . . . ?
B8 B3 B7 C2 133.5(4) . . . . ?
B8 B3 B7 B11 100.5(5) . . . . ?
B8 B3 B7 B12 37.1(4) . . . . ?
B8 B4 B5 C1 -97.7(4) . . . . ?
B8 B4 B5 B6 -63.4(5) . . . . ?
B8 B4 B5 B9 37.3(4) . . . . ?
B8 B4 B5 B10 -1.0(5) . . . . ?
B8 B4 B9 B5 -138.6(4) . . . . ?
B8 B4 B9 B10 -100.6(4) . . . . ?
B8 B4 B9 B12 -37.3(4) . . . . ?
B8 B7 B11 C2 96.9(4) . . . . ?
B8 B7 B11 B6 63.9(5) . . . . ?
B8 B7 B11 B10 0.0(5) . . . . ?
B8 B7 B11 B12 -37.7(4) . . . . ?
B8 B7 B12 B9 37.7(4) . . . . ?
B8 B7 B12 B10 101.2(4) . . . . ?
B8 B7 B12 B11 137.7(4) . . . . ?
B8 B9 B10 B5 -101.5(4) . . . . ?
B8 B9 B10 B6 -64.2(5) . . . . ?
B8 B9 B10 B11 -0.3(5) . . . . ?
B8 B9 B10 B12 36.9(4) . . . . ?
B8 B9 B12 B7 -37.9(4) . . . . ?
B8 B9 B12 B10 -138.3(4) . . . . ?
B8 B9 B12 B11 -101.2(5) . . . . ?
B9 B4 B5 C1 -135.0(4) . . . . ?
B9 B4 B5 B6 -100.8(4) . . . . ?
B9 B4 B5 B10 -38.3(4) . . . . ?
B9 B4 B8 B3 138.6(4) . . . . ?
B9 B4 B8 B7 101.1(5) . . . . ?
B9 B4 B8 B12 38.0(4) . . . . ?
B9 B5 B6 C1 -97.0(4) . . . . ?
B9 B5 B6 C2 -61.3(5) . . . . ?
B9 B5 B6 B10 37.2(4) . . . . ?
B9 B5 B6 B11 -1.1(5) . . . . ?
B9 B5 B10 B6 -138.7(4) . . . . ?
B9 B5 B10 B11 -99.9(5) . . . . ?
B9 B5 B10 B12 -37.0(4) . . . . ?
B9 B8 B12 B7 137.9(4) . . . . ?
B9 B8 B12 B10 37.4(4) . . . . ?
B9 B8 B12 B11 100.0(5) . . . . ?
B9 B10 B11 C2 -62.2(5) . . . . ?
B9 B10 B11 B6 -101.7(4) . . . . ?
B9 B10 B11 B7 0.2(5) . . . . ?
B9 B10 B11 B12 37.4(4) . . . . ?
B9 B10 B12 B7 -101.2(4) . . . . ?
B9 B10 B12 B8 -37.3(4) . . . . ?
B9 B10 B12 B11 -137.9(4) . . . . ?
B10 B5 B6 C1 -134.2(4) . . . . ?
B10 B5 B6 C2 -98.5(4) . . . . ?
B10 B5 B6 B11 -38.3(4) . . . . ?
B10 B5 B9 B4 137.4(4) . . . . ?
B10 B5 B9 B8 100.1(5) . . . . ?
B10 B5 B9 B12 37.2(4) . . . . ?
B10 B6 B11 C2 -134.5(4) . . . . ?
B10 B6 B11 B7 -101.4(5) . . . . ?
B10 B6 B11 B12 -37.4(4) . . . . ?
B10 B9 B12 B7 100.4(4) . . . . ?
B10 B9 B12 B8 138.3(4) . . . . ?
B10 B9 B12 B11 37.1(4) . . . . ?
B10 B11 B12 B7 -138.8(4) . . . . ?
B10 B11 B12 B8 -100.8(4) . . . . ?
B10 B11 B12 B9 -37.5(4) . . . . ?
B11 C2 B3 C1 -102.4(5) . . . . ?
B11 C2 B3 B4 -66.2(5) . . . . ?
B11 C2 B3 B7 36.4(5) . . . . ?
B11 C2 B3 B8 -4.1(5) . . . . ?
B11 C2 B6 C1 137.7(4) . . . . ?
B11 C2 B6 B5 101.7(4) . . . . ?
B11 C2 B6 B10 39.5(4) . . . . ?
B11 C2 B7 B3 -142.3(5) . . . . ?
B11 C2 B7 B8 -101.7(5) . . . . ?
B11 C2 B7 B12 -39.6(4) . . . . ?
B11 B6 B10 B5 136.7(4) . . . . ?
B11 B6 B10 B9 99.9(5) . . . . ?
B11 B6 B10 B12 36.5(4) . . . . ?
B11 B7 B8 B3 -100.8(4) . . . . ?
B11 B7 B8 B4 -63.1(5) . . . . ?
B11 B7 B8 B9 -0.2(5) . . . . ?
B11 B7 B8 B12 37.7(4) . . . . ?
B11 B7 B12 B8 -137.7(4) . . . . ?
B11 B7 B12 B9 -100.0(4) . . . . ?
B11 B7 B12 B10 -36.4(4) . . . . ?
B11 B10 B12 B7 36.7(4) . . . . ?
B11 B10 B12 B8 100.6(5) . . . . ?
B11 B10 B12 B9 137.9(4) . . . . ?
B12 B7 B8 B3 -138.5(4) . . . . ?
B12 B7 B8 B4 -100.9(4) . . . . ?
B12 B7 B8 B9 -37.9(4) . . . . ?
B12 B7 B11 C2 134.5(4) . . . . ?
B12 B7 B11 B6 101.5(5) . . . . ?
B12 B7 B11 B10 37.6(4) . . . . ?
B12 B8 B9 B4 -137.8(4) . . . . ?
B12 B8 B9 B5 -100.5(4) . . . . ?
B12 B8 B9 B10 -37.2(4) . . . . ?
B12 B9 B10 B5 -138.4(4) . . . . ?
B12 B9 B10 B6 -101.1(5) . . . . ?
B12 B9 B10 B11 -37.3(4) . . . . ?
B12 B10 B11 C2 -99.5(5) . . . . ?
B12 B10 B11 B6 -139.1(4) . . . . ?
B12 B10 B11 B7 -37.1(4) . . . . ?
B13 B14 B15 B16 -1.0(5) . . . . ?
B13 B14 B15 B19 99.7(4) . . . . ?
B13 B14 B15 B20 62.5(4) . . . . ?
B13 B14 B15 C11 -34.5(3) . . . . ?
B13 B14 B18 B17 -37.2(4) . . . . ?
B13 B14 B18 B19 -137.4(4) . . . . ?
B13 B14 B18 B22 -100.3(4) . . . . ?
B13 B14 B19 B15 -100.8(4) . . . . ?
B13 B14 B19 B18 37.3(4) . . . . ?
B13 B14 B19 B20 -63.7(5) . . . . ?
B13 B14 B19 B22 0.0(5) . . . . ?
B13 B14 C11 B15 140.9(4) . . . . ?
B13 B14 C11 B16 104.5(4) . . . . ?
B13 B14 C11 C10 -107.8(4) . . . . ?
B13 B14 C11 C12 37.6(4) . . . . ?
B13 B17 B18 B14 37.4(4) . . . . ?
B13 B17 B18 B19 100.6(4) . . . . ?
B13 B17 B18 B22 137.6(4) . . . . ?
B13 B17 B21 B16 0.1(5) . . . . ?
B13 B17 B21 B20 -63.8(5) . . . . ?
B13 B17 B21 B22 -100.8(4) . . . . ?
B13 B17 B21 C12 34.1(4) . . . . ?
B13 B17 B22 B18 -37.5(4) . . . . ?
B13 B17 B22 B19 -0.3(5) . . . . ?
B13 B17 B22 B20 63.3(5) . . . . ?
B13 B17 B22 B21 100.2(4) . . . . ?
B13 B17 C12 B16 -104.9(4) . . . . ?
B13 B17 C12 B21 -141.3(4) . . . . ?
B13 B17 C12 C11 -38.4(4) . . . . ?
B13 B18 B19 B14 -38.1(4) . . . . ?
B13 B18 B19 B15 -0.6(6) . . . . ?
B13 B18 B19 B20 62.9(5) . . . . ?
B13 B18 B19 B22 100.2(4) . . . . ?
B13 B18 B22 B17 37.7(4) . . . . ?
B13 B18 B22 B19 -100.7(4) . . . . ?
B13 B18 B22 B20 -63.5(5) . . . . ?
B13 B18 B22 B21 -0.4(6) . . . . ?
B13 C11 C12 B16 145.3(4) . . . . ?
B13 C11 C12 B17 38.7(4) . . . . ?
B13 C11 C12 B21 106.7(4) . . . . ?
B14 B13 B17 B18 -37.7(4) . . . . ?
B14 B13 B17 B21 63.6(5) . . . . ?
B14 B13 B17 B22 0.3(5) . . . . ?
B14 B13 B17 C12 97.5(4) . . . . ?
B14 B13 B18 B17 138.5(4) . . . . ?
B14 B13 B18 B19 37.9(4) . . . . ?
B14 B13 B18 B22 101.0(4) . . . . ?
B14 B13 C11 B15 -37.5(4) . . . . ?
B14 B13 C11 B16 -106.2(4) . . . . ?
B14 B13 C11 C10 112.7(4) . . . . ?
B14 B13 C11 C12 -139.1(4) . . . . ?
B14 B13 C12 B16 2.8(5) . . . . ?
B14 B13 C12 B17 -103.0(4) . . . . ?
B14 B13 C12 B21 -65.5(4) . . . . ?
B14 B13 C12 C11 35.6(3) . . . . ?
B14 B15 B16 B20 101.2(4) . . . . ?
B14 B15 B16 B21 63.6(4) . . . . ?
B14 B15 B16 C11 -33.4(3) . . . . ?
B14 B15 B16 C12 2.5(5) . . . . ?
B14 B15 B19 B18 -37.5(4) . . . . ?
B14 B15 B19 B20 -138.6(4) . . . . ?
B14 B15 B19 B22 -101.1(4) . . . . ?
B14 B15 B20 B16 -100.9(4) . . . . ?
B14 B15 B20 B19 37.1(4) . . . . ?
B14 B15 B20 B21 -63.4(5) . . . . ?
B14 B15 B20 B22 -0.2(5) . . . . ?
B14 B15 C11 B13 37.5(4) . . . . ?
B14 B15 C11 B16 142.3(4) . . . . ?
B14 B15 C11 C10 -111.9(4) . . . . ?
B14 B15 C11 C12 103.3(4) . . . . ?
B14 B18 B19 B15 37.6(4) . . . . ?
B14 B18 B19 B20 101.1(4) . . . . ?
B14 B18 B19 B22 138.4(4) . . . . ?
B14 B18 B22 B17 101.4(4) . . . . ?
B14 B18 B22 B19 -37.1(4) . . . . ?
B14 B18 B22 B20 0.2(5) . . . . ?
B14 B18 B22 B21 63.3(5) . . . . ?
B14 B19 B20 B15 -37.1(4) . . . . ?
B14 B19 B20 B16 0.4(5) . . . . ?
B14 B19 B20 B21 63.4(5) . . . . ?
B14 B19 B20 B22 100.9(4) . . . . ?
B14 B19 B22 B17 0.2(6) . . . . ?
B14 B19 B22 B18 37.3(4) . . . . ?
B14 B19 B22 B20 -101.1(4) . . . . ?
B14 B19 B22 B21 -63.8(5) . . . . ?
B14 C11 C12 B13 -38.4(4) . . . . ?
B14 C11 C12 B16 107.0(4) . . . . ?
B14 C11 C12 B17 0.3(5) . . . . ?
B14 C11 C12 B21 68.3(5) . . . . ?
B15 B14 B18 B13 100.0(4) . . . . ?
B15 B14 B18 B17 62.8(5) . . . . ?
B15 B14 B18 B19 -37.4(4) . . . . ?
B15 B14 B18 B22 -0.3(5) . . . . ?
B15 B14 B19 B18 138.1(4) . . . . ?
B15 B14 B19 B20 37.1(4) . . . . ?
B15 B14 B19 B22 100.8(4) . . . . ?
B15 B14 C11 B13 -140.9(4) . . . . ?
B15 B14 C11 B16 -36.4(4) . . . . ?
B15 B14 C11 C10 111.2(4) . . . . ?
B15 B14 C11 C12 -103.3(4) . . . . ?
B15 B16 B20 B19 -37.3(4) . . . . ?
B15 B16 B20 B21 -137.8(4) . . . . ?
B15 B16 B20 B22 -100.5(4) . . . . ?
B15 B16 B21 B17 -63.1(5) . . . . ?
B15 B16 B21 B20 37.6(4) . . . . ?
B15 B16 B21 B22 -0.1(5) . . . . ?
B15 B16 B21 C12 -96.7(4) . . . . ?
B15 B16 C11 B13 105.3(4) . . . . ?
B15 B16 C11 B14 36.5(4) . . . . ?
B15 B16 C11 C10 -112.9(4) . . . . ?
B15 B16 C11 C12 137.8(4) . . . . ?
B15 B16 C12 B13 -3.3(5) . . . . ?
B15 B16 C12 B17 65.2(5) . . . . ?
B15 B16 C12 B21 102.1(4) . . . . ?
B15 B16 C12 C11 -36.2(3) . . . . ?
B15 B19 B20 B16 37.5(4) . . . . ?
B15 B19 B20 B21 100.6(4) . . . . ?
B15 B19 B20 B22 138.0(4) . . . . ?
B15 B19 B22 B17 63.8(5) . . . . ?
B15 B19 B22 B18 100.9(4) . . . . ?
B15 B19 B22 B20 -37.5(4) . . . . ?
B15 B19 B22 B21 -0.2(5) . . . . ?
B15 B20 B21 B16 -37.7(4) . . . . ?
B15 B20 B21 B17 63.8(5) . . . . ?
B15 B20 B21 B22 100.4(4) . . . . ?
B15 B20 B21 C12 2.3(5) . . . . ?
B15 B20 B22 B17 -63.5(5) . . . . ?
B15 B20 B22 B18 0.0(5) . . . . ?
B15 B20 B22 B19 37.3(4) . . . . ?
B15 B20 B22 B21 -100.7(4) . . . . ?
B15 C11 C12 B13 -105.8(4) . . . . ?
B15 C11 C12 B16 39.5(4) . . . . ?
B15 C11 C12 B17 -67.1(5) . . . . ?
B15 C11 C12 B21 0.8(5) . . . . ?
B16 B15 B19 B14 101.2(4) . . . . ?
B16 B15 B19 B18 63.7(5) . . . . ?
B16 B15 B19 B20 -37.4(4) . . . . ?
B16 B15 B19 B22 0.1(5) . . . . ?
B16 B15 B20 B19 138.1(4) . . . . ?
B16 B15 B20 B21 37.5(4) . . . . ?
B16 B15 B20 B22 100.8(4) . . . . ?
B16 B15 C11 B13 -104.9(4) . . . . ?
B16 B15 C11 B14 -142.3(4) . . . . ?
B16 B15 C11 C10 105.8(4) . . . . ?
B16 B15 C11 C12 -39.0(3) . . . . ?
B16 B20 B21 B17 101.5(4) . . . . ?
B16 B20 B21 B22 138.1(4) . . . . ?
B16 B20 B21 C12 40.0(4) . . . . ?
B16 B20 B22 B17 0.0(5) . . . . ?
B16 B20 B22 B18 63.5(5) . . . . ?
B16 B20 B22 B19 100.7(4) . . . . ?
B16 B20 B22 B21 -37.3(4) . . . . ?
B16 B21 B22 B17 -101.1(4) . . . . ?
B16 B21 B22 B18 -63.3(5) . . . . ?
B16 B21 B22 B19 0.2(5) . . . . ?
B16 B21 B22 B20 37.7(4) . . . . ?
B16 B21 C12 B13 105.0(4) . . . . ?
B16 B21 C12 B17 142.1(4) . . . . ?
B16 B21 C12 C11 38.3(3) . . . . ?
B16 C11 C12 B13 -145.3(4) . . . . ?
B16 C11 C12 B17 -106.6(4) . . . . ?
B16 C11 C12 B21 -38.7(4) . . . . ?
B17 B13 B14 B15 -63.1(5) . . . . ?
B17 B13 B14 B18 37.6(4) . . . . ?
B17 B13 B14 B19 -0.2(5) . . . . ?
B17 B13 B14 C11 -97.5(4) . . . . ?
B17 B13 B18 B14 -138.5(4) . . . . ?
B17 B13 B18 B19 -100.6(5) . . . . ?
B17 B13 B18 B22 -37.5(4) . . . . ?
B17 B13 C11 B14 102.9(4) . . . . ?
B17 B13 C11 B15 65.4(5) . . . . ?
B17 B13 C11 B16 -3.3(5) . . . . ?
B17 B13 C11 C10 -144.4(4) . . . . ?
B17 B13 C11 C12 -36.2(3) . . . . ?
B17 B13 C12 B16 105.8(4) . . . . ?
B17 B13 C12 B21 37.5(4) . . . . ?
B17 B13 C12 C11 138.6(4) . . . . ?
B17 B18 B19 B14 -101.5(4) . . . . ?
B17 B18 B19 B15 -63.9(5) . . . . ?
B17 B18 B19 B20 -0.4(5) . . . . ?
B17 B18 B19 B22 36.9(4) . . . . ?
B17 B18 B22 B19 -138.5(4) . . . . ?
B17 B18 B22 B20 -101.2(4) . . . . ?
B17 B18 B22 B21 -38.1(4) . . . . ?
B17 B21 B22 B18 37.8(4) . . . . ?
B17 B21 B22 B19 101.3(4) . . . . ?
B17 B21 B22 B20 138.8(4) . . . . ?
B17 B21 C12 B13 -37.1(4) . . . . ?
B17 B21 C12 B16 -142.1(4) . . . . ?
B17 B21 C12 C11 -103.8(4) . . . . ?
B18 B13 B14 B15 -100.8(4) . . . . ?
B18 B13 B14 B19 -37.8(4) . . . . ?
B18 B13 B14 C11 -135.1(4) . . . . ?
B18 B13 B17 B21 101.3(4) . . . . ?
B18 B13 B17 B22 38.0(4) . . . . ?
B18 B13 B17 C12 135.2(4) . . . . ?
B18 B13 C11 B14 39.7(4) . . . . ?
B18 B13 C11 B15 2.2(5) . . . . ?
B18 B13 C11 B16 -66.5(5) . . . . ?
B18 B13 C11 C10 152.5(4) . . . . ?
B18 B13 C11 C12 -99.3(4) . . . . ?
B18 B13 C12 B16 66.1(5) . . . . ?
B18 B13 C12 B17 -39.7(4) . . . . ?
B18 B13 C12 B21 -2.2(5) . . . . ?
B18 B13 C12 C11 98.9(4) . . . . ?
B18 B14 B15 B16 -63.2(4) . . . . ?
B18 B14 B15 B19 37.5(4) . . . . ?
B18 B14 B15 B20 0.3(5) . . . . ?
B18 B14 B15 C11 -96.7(4) . . . . ?
B18 B14 B19 B15 -138.1(4) . . . . ?
B18 B14 B19 B20 -101.0(4) . . . . ?
B18 B14 B19 B22 -37.3(4) . . . . ?
B18 B14 C11 B13 -38.7(4) . . . . ?
B18 B14 C11 B15 102.2(4) . . . . ?
B18 B14 C11 B16 65.8(5) . . . . ?
B18 B14 C11 C10 -146.5(4) . . . . ?
B18 B14 C11 C12 -1.1(5) . . . . ?
B18 B17 B21 B16 62.8(5) . . . . ?
B18 B17 B21 B20 -1.0(5) . . . . ?
B18 B17 B21 B22 -38.1(4) . . . . ?
B18 B17 B21 C12 96.9(4) . . . . ?
B18 B17 B22 B19 37.2(4) . . . . ?
B18 B17 B22 B20 100.9(4) . . . . ?
B18 B17 B22 B21 137.7(4) . . . . ?
B18 B17 C12 B13 39.0(4) . . . . ?
B18 B17 C12 B16 -65.9(5) . . . . ?
B18 B17 C12 B21 -102.3(4) . . . . ?
B18 B17 C12 C11 0.6(5) . . . . ?
B18 B19 B20 B15 -100.8(4) . . . . ?
B18 B19 B20 B16 -63.3(5) . . . . ?
B18 B19 B20 B21 -0.2(5) . . . . ?
B18 B19 B20 B22 37.2(4) . . . . ?
B18 B19 B22 B17 -37.1(4) . . . . ?
B18 B19 B22 B20 -138.5(4) . . . . ?
B18 B19 B22 B21 -101.2(4) . . . . ?
B19 B14 B15 B16 -100.7(4) . . . . ?
B19 B14 B15 B20 -37.2(4) . . . . ?
B19 B14 B15 C11 -134.2(4) . . . . ?
B19 B14 B18 B13 137.4(4) . . . . ?
B19 B14 B18 B17 100.2(5) . . . . ?
B19 B14 B18 B22 37.1(4) . . . . ?
B19 B14 C11 B13 -101.1(4) . . . . ?
B19 B14 C11 B15 39.8(4) . . . . ?
B19 B14 C11 B16 3.4(5) . . . . ?
B19 B14 C11 C10 151.1(4) . . . . ?
B19 B14 C11 C12 -63.5(5) . . . . ?
B19 B15 B16 B20 37.6(4) . . . . ?
B19 B15 B16 B21 0.0(5) . . . . ?
B19 B15 B16 C11 -97.0(4) . . . . ?
B19 B15 B16 C12 -61.1(4) . . . . ?
B19 B15 B20 B16 -138.1(4) . . . . ?
B19 B15 B20 B21 -100.6(4) . . . . ?
B19 B15 B20 B22 -37.3(4) . . . . ?
B19 B15 C11 B13 -2.5(5) . . . . ?
B19 B15 C11 B14 -40.0(4) . . . . ?
B19 B15 C11 B16 102.3(4) . . . . ?
B19 B15 C11 C10 -151.9(4) . . . . ?
B19 B15 C11 C12 63.3(4) . . . . ?
B19 B18 B22 B17 138.5(4) . . . . ?
B19 B18 B22 B20 37.2(4) . . . . ?
B19 B18 B22 B21 100.4(4) . . . . ?
B19 B20 B21 B16 -100.7(4) . . . . ?
B19 B20 B21 B17 0.7(5) . . . . ?
B19 B20 B21 B22 37.4(4) . . . . ?
B19 B20 B21 C12 -60.7(5) . . . . ?
B19 B20 B22 B17 -100.7(4) . . . . ?
B19 B20 B22 B18 -37.3(4) . . . . ?
B19 B20 B22 B21 -138.0(4) . . . . ?
B20 B15 B16 B21 -37.6(4) . . . . ?
B20 B15 B16 C11 -134.6(4) . . . . ?
B20 B15 B16 C12 -98.7(4) . . . . ?
B20 B15 B19 B14 138.6(4) . . . . ?
B20 B15 B19 B18 101.1(4) . . . . ?
B20 B15 B19 B22 37.6(4) . . . . ?
B20 B15 C11 B13 -65.2(5) . . . . ?
B20 B15 C11 B14 -102.7(4) . . . . ?
B20 B15 C11 B16 39.7(4) . . . . ?
B20 B15 C11 C10 145.4(4) . . . . ?
B20 B15 C11 C12 0.6(5) . . . . ?
B20 B16 B21 B17 -100.7(4) . . . . ?
B20 B16 B21 B22 -37.7(4) . . . . ?
B20 B16 B21 C12 -134.3(4) . . . . ?
B20 B16 C11 B13 65.7(4) . . . . ?
B20 B16 C11 B14 -3.1(5) . . . . ?
B20 B16 C11 B15 -39.6(3) . . . . ?
B20 B16 C11 C10 -152.5(4) . . . . ?
B20 B16 C11 C12 98.2(4) . . . . ?
B20 B16 C12 B13 -65.5(4) . . . . ?
B20 B16 C12 B17 3.0(5) . . . . ?
B20 B16 C12 B21 39.9(4) . . . . ?
B20 B16 C12 C11 -98.5(4) . . . . ?
B20 B19 B22 B17 101.3(4) . . . . ?
B20 B19 B22 B18 138.5(4) . . . . ?
B20 B19 B22 B21 37.3(4) . . . . ?
B20 B21 B22 B17 -138.8(4) . . . . ?
B20 B21 B22 B18 -101.0(4) . . . . ?
B20 B21 B22 B19 -37.5(4) . . . . ?
B20 B21 C12 B13 64.7(5) . . . . ?
B20 B21 C12 B16 -40.2(4) . . . . ?
B20 B21 C12 B17 101.8(4) . . . . ?
B20 B21 C12 C11 -1.9(5) . . . . ?
B21 B16 B20 B15 137.8(4) . . . . ?
B21 B16 B20 B19 100.5(4) . . . . ?
B21 B16 B20 B22 37.4(4) . . . . ?
B21 B16 C11 B13 3.3(5) . . . . ?
B21 B16 C11 B14 -65.5(5) . . . . ?
B21 B16 C11 B15 -102.0(4) . . . . ?
B21 B16 C11 C10 145.1(4) . . . . ?
B21 B16 C11 C12 35.9(3) . . . . ?
B21 B16 C12 B13 -105.4(4) . . . . ?
B21 B16 C12 B17 -36.9(4) . . . . ?
B21 B16 C12 C11 -138.3(4) . . . . ?
B21 B17 B18 B13 -99.8(4) . . . . ?
B21 B17 B18 B14 -62.4(5) . . . . ?
B21 B17 B18 B19 0.9(5) . . . . ?
B21 B17 B18 B22 37.9(4) . . . . ?
B21 B17 B22 B18 -137.7(4) . . . . ?
B21 B17 B22 B19 -100.5(4) . . . . ?
B21 B17 B22 B20 -36.8(4) . . . . ?
B21 B17 C12 B13 141.3(4) . . . . ?
B21 B17 C12 B16 36.4(4) . . . . ?
B21 B17 C12 C11 102.9(4) . . . . ?
B21 B20 B22 B17 37.3(4) . . . . ?
B21 B20 B22 B18 100.7(4) . . . . ?
B21 B20 B22 B19 138.0(4) . . . . ?
B22 B17 B18 B13 -137.6(4) . . . . ?
B22 B17 B18 B14 -100.2(4) . . . . ?
B22 B17 B18 B19 -37.0(4) . . . . ?
B22 B17 B21 B16 100.9(4) . . . . ?
B22 B17 B21 B20 37.1(4) . . . . ?
B22 B17 B21 C12 134.9(4) . . . . ?
B22 B17 C12 B13 101.9(4) . . . . ?
B22 B17 C12 B16 -3.0(5) . . . . ?
B22 B17 C12 B21 -39.4(4) . . . . ?
B22 B17 C12 C11 63.5(5) . . . . ?
B22 B18 B19 B14 -138.4(4) . . . . ?
B22 B18 B19 B15 -100.8(4) . . . . ?
B22 B18 B19 B20 -37.3(4) . . . . ?
B22 B19 B20 B15 -138.0(4) . . . . ?
B22 B19 B20 B16 -100.5(4) . . . . ?
B22 B19 B20 B21 -37.5(4) . . . . ?
B22 B20 B21 B16 -138.1(4) . . . . ?
B22 B20 B21 B17 -36.6(4) . . . . ?
B22 B20 B21 C12 -98.1(4) . . . . ?
B22 B21 C12 B13 1.9(5) . . . . ?
B22 B21 C12 B16 -103.1(4) . . . . ?
B22 B21 C12 B17 39.0(4) . . . . ?
B22 B21 C12 C11 -64.7(5) . . . . ?
C3 N1 C4 C5 32.2(7) . . . . ?
C3 N1 C4 C9 -143.4(5) . . . . ?
C3 C1 C2 B3 108.2(4) . . . . ?
C3 C1 C2 B6 -105.3(4) . . . . ?
C3 C1 C2 B7 146.9(4) . . . . ?
C3 C1 C2 B11 -145.3(4) . . . . ?
C3 C1 B3 C2 -110.8(4) . . . . ?
C3 C1 B3 B4 111.7(4) . . . . ?
C3 C1 B3 B7 -146.4(4) . . . . ?
C3 C1 B3 B8 151.2(4) . . . . ?
C3 C1 B4 B3 -108.7(4) . . . . ?
C3 C1 B4 B5 109.2(4) . . . . ?
C3 C1 B4 B8 -148.4(4) . . . . ?
C3 C1 B4 B9 148.8(4) . . . . ?
C3 C1 B5 B4 -111.8(4) . . . . ?
C3 C1 B5 B6 106.6(4) . . . . ?
C3 C1 B5 B9 -150.9(4) . . . . ?
C3 C1 B5 B10 146.1(4) . . . . ?
C3 C1 B6 C2 111.6(4) . . . . ?
C3 C1 B6 B5 -110.7(4) . . . . ?
C3 C1 B6 B10 -150.7(4) . . . . ?
C3 C1 B6 B11 147.5(4) . . . . ?
C4 N1 C3 S1 -21.8(6) . . . . ?
C4 N1 C3 C1 156.5(4) . . . . ?
C4 C5 C6 N2 170.2(4) . . . . ?
C4 C5 C6 C7 -3.6(7) . . . . ?
C5 C4 C9 C8 -2.1(9) . . . . ?
C5 C6 C7 C8 0.6(9) . . . . ?
C6 N2 C10 S2 17.5(6) . . . . ?
C6 N2 C10 C11 -161.0(4) . . . . ?
C6 C7 C8 C9 1.9(10) . . . . ?
C7 C8 C9 C4 -1.2(10) . . . . ?
C9 C4 C5 Rh1 -168.2(4) . . . . ?
C9 C4 C5 C6 4.4(7) . . . . ?
C10 N2 C6 C5 -27.4(7) . . . . ?
C10 N2 C6 C7 146.9(5) . . . . ?
C10 C11 C12 B13 108.3(4) . . . . ?
C10 C11 C12 B16 -106.4(4) . . . . ?
C10 C11 C12 B17 147.0(4) . . . . ?
C10 C11 C12 B21 -145.1(4) . . . . ?
C11 B13 B14 B15 34.4(3) . . . . ?
C11 B13 B14 B18 135.1(4) . . . . ?
C11 B13 B14 B19 97.3(4) . . . . ?
C11 B13 B17 B18 -99.4(4) . . . . ?
C11 B13 B17 B21 1.9(5) . . . . ?
C11 B13 B17 B22 -61.4(5) . . . . ?
C11 B13 B17 C12 35.8(3) . . . . ?
C11 B13 B18 B14 -38.8(4) . . . . ?
C11 B13 B18 B17 99.7(4) . . . . ?
C11 B13 B18 B19 -0.9(5) . . . . ?
C11 B13 B18 B22 62.2(5) . . . . ?
C11 B13 C12 B16 -32.8(3) . . . . ?
C11 B13 C12 B17 -138.6(4) . . . . ?
C11 B13 C12 B21 -101.1(4) . . . . ?
C11 B14 B15 B16 33.5(3) . . . . ?
C11 B14 B15 B19 134.2(4) . . . . ?
C11 B14 B15 B20 97.0(4) . . . . ?
C11 B14 B18 B13 38.7(3) . . . . ?
C11 B14 B18 B17 1.5(5) . . . . ?
C11 B14 B18 B19 -98.7(4) . . . . ?
C11 B14 B18 B22 -61.6(5) . . . . ?
C11 B14 B19 B15 -39.3(3) . . . . ?
C11 B14 B19 B18 98.8(4) . . . . ?
C11 B14 B19 B20 -2.2(5) . . . . ?
C11 B14 B19 B22 61.5(5) . . . . ?
C11 B15 B16 B20 134.6(4) . . . . ?
C11 B15 B16 B21 97.0(4) . . . . ?
C11 B15 B16 C12 35.9(3) . . . . ?
C11 B15 B19 B14 39.4(3) . . . . ?
C11 B15 B19 B18 1.8(5) . . . . ?
C11 B15 B19 B20 -99.3(4) . . . . ?
C11 B15 B19 B22 -61.7(5) . . . . ?
C11 B15 B20 B16 -39.3(3) . . . . ?
C11 B15 B20 B19 98.8(4) . . . . ?
C11 B15 B20 B21 -1.8(5) . . . . ?
C11 B15 B20 B22 61.5(5) . . . . ?
C11 B16 B20 B15 38.9(3) . . . . ?
C11 B16 B20 B19 1.6(5) . . . . ?
C11 B16 B20 B21 -99.0(4) . . . . ?
C11 B16 B20 B22 -61.6(4) . . . . ?
C11 B16 B21 B17 -2.0(5) . . . . ?
C11 B16 B21 B20 98.7(4) . . . . ?
C11 B16 B21 B22 61.0(5) . . . . ?
C11 B16 B21 C12 -35.6(3) . . . . ?
C11 B16 C12 B13 32.9(3) . . . . ?
C11 B16 C12 B17 101.5(4) . . . . ?
C11 B16 C12 B21 138.3(4) . . . . ?
C12 B13 B14 B15 -1.0(5) . . . . ?
C12 B13 B14 B18 99.8(4) . . . . ?
C12 B13 B14 B19 61.9(4) . . . . ?
C12 B13 B14 C11 -35.4(3) . . . . ?
C12 B13 B17 B18 -135.2(4) . . . . ?
C12 B13 B17 B21 -33.9(4) . . . . ?
C12 B13 B17 B22 -97.2(4) . . . . ?
C12 B13 B18 B14 -99.5(4) . . . . ?
C12 B13 B18 B17 39.0(4) . . . . ?
C12 B13 B18 B19 -61.6(5) . . . . ?
C12 B13 B18 B22 1.5(5) . . . . ?
C12 B13 C11 B14 139.1(4) . . . . ?
C12 B13 C11 B15 101.5(4) . . . . ?
C12 B13 C11 B16 32.8(3) . . . . ?
C12 B13 C11 C10 -108.2(4) . . . . ?
C12 B16 B20 B15 98.7(4) . . . . ?
C12 B16 B20 B19 61.4(5) . . . . ?
C12 B16 B20 B21 -39.1(4) . . . . ?
C12 B16 B20 B22 -1.7(5) . . . . ?
C12 B16 B21 B17 33.6(4) . . . . ?
C12 B16 B21 B20 134.3(4) . . . . ?
C12 B16 B21 B22 96.5(4) . . . . ?
C12 B16 C11 B13 -32.6(3) . . . . ?
C12 B16 C11 B14 -101.4(4) . . . . ?
C12 B16 C11 B15 -137.8(4) . . . . ?
C12 B16 C11 C10 109.2(4) . . . . ?
C12 B17 B18 B13 -38.7(4) . . . . ?
C12 B17 B18 B14 -1.3(5) . . . . ?
C12 B17 B18 B19 61.9(5) . . . . ?
C12 B17 B18 B22 98.9(4) . . . . ?
C12 B17 B21 B16 -34.0(4) . . . . ?
C12 B17 B21 B20 -97.9(4) . . . . ?
C12 B17 B21 B22 -134.9(4) . . . . ?
C12 B17 B22 B18 -99.1(4) . . . . ?
C12 B17 B22 B19 -61.9(5) . . . . ?
C12 B17 B22 B20 1.8(5) . . . . ?
C12 B17 B22 B21 38.6(4) . . . . ?
C12 B21 B22 B17 -38.6(4) . . . . ?
C12 B21 B22 B18 -0.9(5) . . . . ?
C12 B21 B22 B19 62.6(5) . . . . ?
C12 B21 B22 B20 100.1(4) . . . . ?
C13 C14 C15 Rh1 -64.4(3) . . . . ?
C13 C14 C15 C16 -3.5(5) . . . . ?
C13 C14 C15 C20 175.3(4) . . . . ?
C14 C13 C17 Rh1 60.2(3) . . . . ?
C14 C13 C17 C16 -3.4(5) . . . . ?
C14 C13 C17 C22 -175.2(4) . . . . ?
C14 C15 C16 Rh1 -59.1(3) . . . . ?
C14 C15 C16 C17 1.4(5) . . . . ?
C14 C15 C16 C21 177.1(4) . . . . ?
C15 C16 C17 Rh1 -61.9(3) . . . . ?
C15 C16 C17 C13 1.3(5) . . . . ?
C15 C16 C17 C22 173.1(4) . . . . ?
C17 C13 C14 Rh1 -60.9(3) . . . . ?
C17 C13 C14 C15 4.3(5) . . . . ?
C17 C13 C14 C19 175.4(4) . . . . ?
C18 C13 C14 Rh1 120.2(5) . . . . ?
C18 C13 C14 C15 -174.7(4) . . . . ?
C18 C13 C14 C19 -3.5(7) . . . . ?
C18 C13 C17 Rh1 -120.9(5) . . . . ?
C18 C13 C17 C16 175.5(4) . . . . ?
C18 C13 C17 C22 3.8(7) . . . . ?
C19 C14 C15 Rh1 124.5(5) . . . . ?
C19 C14 C15 C16 -174.6(4) . . . . ?
C19 C14 C15 C20 4.2(7) . . . . ?
C20 C15 C16 Rh1 122.2(4) . . . . ?
C20 C15 C16 C17 -177.4(4) . . . . ?
C20 C15 C16 C21 -1.6(7) . . . . ?
C21 C16 C17 Rh1 122.3(4) . . . . ?
C21 C16 C17 C13 -174.6(4) . . . . ?
C21 C16 C17 C22 -2.7(7) . . . . ?
O1 S3 C23 F1 60.6(7) . . . . ?
O1 S3 C23 F2 179.7(8) . . . . ?
O1 S3 C23 F3 -60.2(7) . . . . ?
O1 S3' C23' F1' -79.8(17) . . . . ?
O1 S3' C23' F2' 157(2) . . . . ?
O1 S3' C23' F3' 39.8(15) . . . . ?
O2 S3 C23 F1 173.2(7) . . . . ?
O2 S3 C23 F2 -67.7(9) . . . . ?
O2 S3 C23 F3 52.4(7) . . . . ?
O3 S3 C23 F1 -67.8(7) . . . . ?
O3 S3 C23 F2 51.3(9) . . . . ?
O3 S3 C23 F3 171.3(7) . . . . ?
O2' S3' C23' F1' -179.7(17) . . . . ?
O2' S3' C23' F2' 57(2) . . . . ?
O2' S3' C23' F3' -60.2(17) . . . . ?
O3' S3' C23' F1' 61.2(19) . . . . ?
O3' S3' C23' F2' -62(2) . . . . ?
O3' S3' C23' F3' -179.2(15) . . . . ?
